data_4086229
loop_
_publ_author_name
'Wang, Chunhong'
'Leng, Xuebing'
'Chen, Yaofeng'

_publ_section_title
;
 Tris(boratabenzene) Lanthanum Complexes: Synthesis, Structure, and
 Reactivity
;
_journal_issue 13
_journal_name_full Organometallics
_journal_page_first 3216
_journal_paper_doi 10.1021/acs.organomet.5b00262
_journal_volume 34
_journal_year 2015
_chemical_formula_sum 'C92 H136 B12 Cl2 La4 Li2 O8'
_chemical_formula_weight 2140.14
_chemical_name_systematic
; 
 ? 
;
_space_group_crystal_system triclinic
_space_group_IT_number 2
_space_group_name_Hall '-P 1'
_space_group_name_H-M_alt 'P -1'
_symmetry_space_group_name_Hall '-P 1'
_symmetry_space_group_name_H-M 'P -1'
_atom_sites_solution_hydrogens geom
_audit_creation_method SHELXL-2014
_cell_angle_alpha 81.189(3)
_cell_angle_beta 77.245(2)
_cell_angle_gamma 69.702(2)
_cell_formula_units_Z 2
_cell_length_a 14.765(3)
_cell_length_b 15.865(3)
_cell_length_c 23.336(4)
_cell_measurement_reflns_used 9948
_cell_measurement_temperature 133(2)
_cell_measurement_theta_max 27.52
_cell_measurement_theta_min 2.45
_cell_volume 4982.9(16)
_computing_cell_refinement 'Bruker SAINT'
_computing_data_collection 'Bruker APEX2'
_computing_data_reduction 'Bruker SAINT'
_computing_molecular_graphics 'Bruker SHELXTL'
_computing_publication_material 'Bruker SHELXTL'
_computing_structure_refinement 'SHELXL-2014 (Sheldrick, 2014)'
_computing_structure_solution 'SHELXS-97 (Sheldrick, 2008)'
_diffrn_ambient_temperature 133(2)
_diffrn_measured_fraction_theta_full 0.979
_diffrn_measured_fraction_theta_max 0.977
_diffrn_measurement_device_type 'Bruker APEX-II CCD'
_diffrn_measurement_method '\f and \w scans'
_diffrn_radiation_type MoK\a
_diffrn_radiation_wavelength 0.71073
_diffrn_reflns_av_R_equivalents 0.0454
_diffrn_reflns_av_unetI/netI 0.0811
_diffrn_reflns_laue_measured_fraction_full 0.979
_diffrn_reflns_laue_measured_fraction_max 0.977
_diffrn_reflns_limit_h_max 18
_diffrn_reflns_limit_h_min -18
_diffrn_reflns_limit_k_max 19
_diffrn_reflns_limit_k_min -19
_diffrn_reflns_limit_l_max 24
_diffrn_reflns_limit_l_min -28
_diffrn_reflns_number 31262
_diffrn_reflns_point_group_measured_fraction_full 0.979
_diffrn_reflns_point_group_measured_fraction_max 0.977
_diffrn_reflns_theta_full 25.242
_diffrn_reflns_theta_max 26.000
_diffrn_reflns_theta_min 0.898
_exptl_absorpt_coefficient_mu 1.784
_exptl_absorpt_correction_T_max 0.7455
_exptl_absorpt_correction_T_min 0.4643
_exptl_absorpt_correction_type multi-scan
_exptl_absorpt_process_details SADABS
_exptl_crystal_colour colourless
_exptl_crystal_density_diffrn 1.426
_exptl_crystal_description prismatic
_exptl_crystal_F_000 2160
_exptl_crystal_size_max 0.450
_exptl_crystal_size_mid 0.350
_exptl_crystal_size_min 0.150
_refine_diff_density_max 4.285
_refine_diff_density_min -3.685
_refine_diff_density_rms 0.352
_refine_ls_extinction_method none
_refine_ls_goodness_of_fit_ref 1.053
_refine_ls_hydrogen_treatment constr
_refine_ls_matrix_type full
_refine_ls_number_parameters 1084
_refine_ls_number_reflns 19120
_refine_ls_number_restraints 115
_refine_ls_restrained_S_all 1.054
_refine_ls_R_factor_all 0.1185
_refine_ls_R_factor_gt 0.0780
_refine_ls_shift/su_max 0.003
_refine_ls_shift/su_mean 0.000
_refine_ls_structure_factor_coef Fsqd
_refine_ls_weighting_details 'w=1/[\s^2^(Fo^2^)+(0.1675P)^2^+39.3186P] where P=(Fo^2^+2Fc^2^)/3'
_refine_ls_weighting_scheme calc
_refine_ls_wR_factor_gt 0.2077
_refine_ls_wR_factor_ref 0.2681
_reflns_Friedel_coverage 0.000
_reflns_number_gt 13344
_reflns_number_total 19120
_reflns_threshold_expression 'I > 2\s(I)'
_cod_data_source_file om5b00262_si_002.cif
_cod_data_source_block mo_dm1129_0m
_cod_depositor_comments
;
The following automatic conversions were performed:

'_exptl_absorpt_correction_type' value 'MULTI-SCAN' changed to
'multi-scan' according to
/usr/data/users/saulius/crontab/automatic-downloads/current/ACS/lib/dictionaries/cif_core.dic
dictionary named 'cif_core.dic' version 2.4.2 from 2011-04-26.

Automatic conversion script
Id: cif_fix_values 3271 2015-04-21 07:52:19Z andrius 
;
_cod_original_cell_volume 4982.6(15)
_cod_database_code 4086229
_shelx_space_group_comment
; 
The symmetry employed for this shelxl refinement is uniquely defined 
by the following loop, which should always be used as a source of 
symmetry information in preference to the above space-group names. 
They are only intended as comments. 
;
_shelx_estimated_absorpt_t_min 0.501
_shelx_estimated_absorpt_t_max 0.776
_shelxl_version_number 2014-3

loop_
_space_group_symop_operation_xyz
'x, y, z'
'-x, -y, -z'

loop_
_atom_site_label
_atom_site_type_symbol
_atom_site_fract_x
_atom_site_fract_y
_atom_site_fract_z
_atom_site_U_iso_or_equiv
_atom_site_adp_type
_atom_site_occupancy
_atom_site_site_symmetry_order
_atom_site_calc_flag
_atom_site_refinement_flags_posn
_atom_site_refinement_flags_adp
_atom_site_refinement_flags_occupancy
La1 La 0.71113(4) 0.62931(4) 0.60684(3) 0.02088(17) Uani 1 1 d . . .
La2 La 0.79531(4) 0.88425(4) 0.42987(3) 0.01980(17) Uani 1 1 d . . .
La3 La 0.39578(4) 0.37893(4) 0.00975(3) 0.01729(16) Uani 1 1 d . . .
Cl1 Cl 0.7331(2) 0.77820(19) 0.52870(12) 0.0304(6) Uani 1 1 d . . .
Cl2 Cl 0.5000 0.5000 0.0000 0.0311(9) Uani 1 2 d S . P
Cl3 Cl 0.0000 0.0000 1.0000 0.0364(10) Uani 1 2 d S . P
La4 La 0.10703(4) 0.11941(4) 0.98069(3) 0.01970(17) Uani 1 1 d . . .
Li1 Li 0.1019(14) 0.7363(15) 0.7394(10) 0.037(5) Uani 1 1 d . . .
Li2 Li 0.4098(15) 0.7819(14) 0.2699(9) 0.036(5) Uani 1 1 d . . .
O1 O 0.0840(6) 0.6227(6) 0.7706(4) 0.037(2) Uani 1 1 d . . .
O2 O 0.1954(6) 0.7629(6) 0.7741(4) 0.037(2) Uani 1 1 d . . .
O3 O 0.1587(5) 0.7306(6) 0.6562(4) 0.0327(19) Uani 1 1 d . . .
O4 O -0.0205(6) 0.8304(6) 0.7448(4) 0.036(2) Uani 1 1 d . . .
O5 O 0.3649(6) 0.7784(7) 0.3528(4) 0.040(2) Uani 1 1 d . . .
O6 O 0.3180(7) 0.7547(7) 0.2341(4) 0.047(2) Uani 1 1 d . . .
O7 O 0.4222(7) 0.9021(6) 0.2423(4) 0.041(2) Uani 1 1 d . . .
O8 O 0.5397(6) 0.6969(6) 0.2593(4) 0.042(2) Uani 1 1 d . . .
B1 B 0.8627(9) 0.6961(9) 0.6388(7) 0.031(3) Uani 1 1 d . . .
H1 H 0.8647 0.7589 0.6277 0.037 Uiso 1 1 calc R U .
B2 B 0.4994(10) 0.6325(11) 0.6612(8) 0.045(4) Uani 1 1 d . . .
H2B H 0.4751 0.5817 0.6594 0.054 Uiso 1 1 calc R U .
C15 C 0.6820(12) 0.4652(10) 0.5803(7) 0.055(4) Uani 1 1 d . . .
H15 H 0.6518 0.4284 0.6125 0.066 Uiso 1 1 calc R U .
C16 C 0.5866(8) 0.9626(8) 0.4087(6) 0.032(3) Uani 1 1 d . . .
H16 H 0.5366 1.0079 0.4348 0.038 Uiso 1 1 calc R U .
C22 C 0.7785(8) 0.9682(9) 0.5384(6) 0.036(3) Uani 1 1 d . . .
H22 H 0.7759 0.9322 0.5775 0.043 Uiso 1 1 calc R U .
B6 B 0.9620(11) 0.7898(10) 0.3297(7) 0.040(3) Uani 1 1 d . U .
H6 H 0.9547 0.7984 0.2874 0.048 Uiso 1 1 calc R U .
B7 B 0.3010(14) 0.3323(11) 0.1364(7) 0.049(4) Uani 1 1 d . . .
H7B H 0.3140 0.2695 0.1557 0.059 Uiso 1 1 calc R U .
B8 B 0.4972(11) 0.1806(10) -0.0219(8) 0.044(4) Uani 1 1 d . . .
H8B H 0.4673 0.1498 -0.0431 0.053 Uiso 1 1 calc R U .
C45 C 0.2759(13) 0.5179(12) -0.0699(8) 0.065(4) Uani 1 1 d . U .
H45 H 0.2372 0.5803 -0.0582 0.078 Uiso 1 1 calc R U .
B10 B 0.0047(12) 0.3214(10) 0.9994(11) 0.057(5) Uani 1 1 d . . .
H10 H 0.0323 0.3562 1.0191 0.068 Uiso 1 1 calc R U .
B11 B 0.1223(15) 0.0133(12) 1.1043(8) 0.053(5) Uani 1 1 d . . .
H11 H 0.0881 -0.0321 1.1202 0.063 Uiso 1 1 calc R U .
B12 B 0.2073(12) 0.1486(13) 0.8509(7) 0.050(4) Uani 1 1 d . . .
H12B H 0.1945 0.2088 0.8279 0.060 Uiso 1 1 calc R U .
C1 C 0.9194(8) 0.6190(9) 0.6003(6) 0.038(3) Uani 1 1 d . . .
H1A H 0.9610 0.6293 0.5616 0.046 Uiso 1 1 calc R U .
C2 C 0.9184(9) 0.5313(8) 0.6223(6) 0.035(3) Uani 1 1 d . . .
H2 H 0.9583 0.4800 0.5977 0.042 Uiso 1 1 calc R U .
C3 C 0.8582(9) 0.5139(8) 0.6756(6) 0.041(3) Uani 1 1 d . . .
H3A H 0.8596 0.4506 0.6890 0.049 Uiso 1 1 calc R U .
C4 C 0.8028(8) 0.5821(9) 0.7113(5) 0.031(3) Uani 1 1 d . . .
H4 H 0.7642 0.5673 0.7502 0.037 Uiso 1 1 calc R U .
C5 C 0.8034(8) 0.6689(9) 0.6964(6) 0.037(3) Uani 1 1 d . . .
H5A H 0.7629 0.7162 0.7239 0.044 Uiso 1 1 calc R U .
C6 C 0.4930(8) 0.7082(9) 0.6149(6) 0.036(3) Uani 1 1 d . . .
H6A H 0.4635 0.7091 0.5801 0.043 Uiso 1 1 calc R U .
C7 C 0.5267(8) 0.7809(8) 0.6194(6) 0.036(3) Uani 1 1 d . . .
H7 H 0.5172 0.8336 0.5891 0.043 Uiso 1 1 calc R U .
C8 C 0.5681(9) 0.7808(8) 0.6693(6) 0.038(3) Uani 1 1 d . . .
H8 H 0.5881 0.8335 0.6732 0.045 Uiso 1 1 calc R U .
C9 C 0.5755(8) 0.7115(8) 0.7147(5) 0.034(3) Uani 1 1 d . . .
H9A H 0.6032 0.7141 0.7496 0.040 Uiso 1 1 calc R U .
C10 C 0.5481(9) 0.6372(9) 0.7109(6) 0.039(3) Uani 1 1 d . . .
H10A H 0.5573 0.5871 0.7430 0.047 Uiso 1 1 calc R U .
B3 B 0.6193(11) 0.5361(10) 0.5431(7) 0.034(3) Uani 1 1 d . . .
H3 H 0.5466 0.5492 0.5505 0.040 Uiso 1 1 calc R U .
C11 C 0.6648(11) 0.5858(9) 0.4988(6) 0.045(3) Uani 1 1 d . . .
H11B H 0.6224 0.6360 0.4752 0.054 Uiso 1 1 calc R U .
C12 C 0.7646(11) 0.5704(9) 0.4863(7) 0.046(3) Uani 1 1 d . . .
H12 H 0.7922 0.6075 0.4531 0.055 Uiso 1 1 calc R U .
C13 C 0.8299(11) 0.5004(9) 0.5186(6) 0.041(3) Uani 1 1 d . . .
H13 H 0.9024 0.4887 0.5074 0.050 Uiso 1 1 calc R U .
C14 C 0.7911(11) 0.4445(9) 0.5669(7) 0.048(3) Uani 1 1 d . . .
H14 H 0.8355 0.3935 0.5888 0.057 Uiso 1 1 calc R U .
C17 C 0.6443(8) 0.9903(9) 0.3604(6) 0.034(3) Uani 1 1 d . . .
H17 H 0.6337 1.0563 0.3512 0.040 Uiso 1 1 calc R U .
C18 C 0.7175(9) 0.9287(8) 0.3221(5) 0.033(3) Uani 1 1 d . . .
H18 H 0.7548 0.9526 0.2859 0.039 Uiso 1 1 calc R U .
C19 C 0.7309(9) 0.8384(8) 0.3307(6) 0.038(3) Uani 1 1 d . . .
H19 H 0.7795 0.7966 0.3019 0.046 Uiso 1 1 calc R U .
C20 C 0.6756(9) 0.8037(8) 0.3804(6) 0.033(3) Uani 1 1 d . . .
H20 H 0.6882 0.7372 0.3869 0.040 Uiso 1 1 calc R U .
B4 B 0.5972(10) 0.8640(11) 0.4220(7) 0.039(3) Uani 1 1 d . . .
H4B H 0.5559 0.8408 0.4563 0.047 Uiso 1 1 calc R U .
C23 C 0.6889(8) 1.0155(8) 0.5153(5) 0.030(3) Uani 1 1 d . . .
H23 H 0.6242 1.0142 0.5393 0.036 Uiso 1 1 calc R U .
C24 C 0.6922(9) 1.0708(8) 0.4648(6) 0.035(3) Uani 1 1 d . . .
H24 H 0.6291 1.1057 0.4509 0.042 Uiso 1 1 calc R U .
C25 C 0.7798(10) 1.0759(8) 0.4292(6) 0.039(3) Uani 1 1 d . . .
H25 H 0.7781 1.1153 0.3913 0.047 Uiso 1 1 calc R U .
B5 B 0.8729(11) 1.0304(10) 0.4494(7) 0.036(3) Uani 1 1 d . U .
H5B H 0.9362 1.0365 0.4261 0.044 Uiso 1 1 calc R U .
C21 C 0.8685(8) 0.9747(9) 0.5065(6) 0.038(3) Uani 1 1 d . . .
H21 H 0.9303 0.9409 0.5221 0.045 Uiso 1 1 calc R U .
C26 C 0.9980(10) 0.8511(9) 0.3574(6) 0.043(3) Uani 1 1 d . U .
H26A H 1.0159 0.9023 0.3327 0.052 Uiso 1 1 calc R U .
C27 C 1.0105(10) 0.8332(9) 0.4178(6) 0.043(3) Uani 1 1 d . U .
H27 H 1.0395 0.8703 0.4345 0.051 Uiso 1 1 calc R U .
C28 C 0.9842(9) 0.7640(8) 0.4525(6) 0.037(3) Uani 1 1 d . . .
H28 H 0.9960 0.7511 0.4940 0.044 Uiso 1 1 calc R U .
C29 C 0.9478(9) 0.7057(8) 0.4299(6) 0.036(3) Uani 1 1 d . . .
H29 H 0.9332 0.6542 0.4561 0.043 Uiso 1 1 calc R U .
C30 C 0.9353(9) 0.7174(8) 0.3728(6) 0.039(3) Uani 1 1 d . . .
H30A H 0.9078 0.6764 0.3589 0.046 Uiso 1 1 calc R U .
C31 C 0.2203(10) 0.3782(12) 0.1022(7) 0.053(4) Uani 1 1 d . . .
H31 H 0.1778 0.3439 0.0967 0.064 Uiso 1 1 calc R U .
C32 C 0.1996(10) 0.4687(11) 0.0793(7) 0.055(4) Uani 1 1 d . . .
H32 H 0.1418 0.4987 0.0593 0.065 Uiso 1 1 calc R U .
C33 C 0.2568(12) 0.5157(10) 0.0861(7) 0.052(4) Uani 1 1 d . . .
H33 H 0.2401 0.5805 0.0705 0.062 Uiso 1 1 calc R U .
C34 C 0.3327(11) 0.4803(11) 0.1154(6) 0.050(4) Uani 1 1 d . . .
H34 H 0.3702 0.5199 0.1199 0.060 Uiso 1 1 calc R U .
C35 C 0.3604(12) 0.3930(11) 0.1394(6) 0.051(4) Uani 1 1 d . . .
H35A H 0.4168 0.3702 0.1611 0.061 Uiso 1 1 calc R U .
C36 C 0.5680(9) 0.2296(8) -0.0538(6) 0.039(3) Uani 1 1 d . U .
H36A H 0.5845 0.2340 -0.0978 0.047 Uiso 1 1 calc R U .
C37 C 0.6076(10) 0.2710(9) -0.0219(6) 0.040(3) Uani 1 1 d . U .
H37A H 0.6551 0.3023 -0.0435 0.048 Uiso 1 1 calc R U .
C38 C 0.5853(9) 0.2675(8) 0.0403(7) 0.042(3) Uani 1 1 d . . .
H38 H 0.6195 0.2939 0.0616 0.050 Uiso 1 1 calc R U .
C39 C 0.5218(9) 0.2222(8) 0.0730(7) 0.039(3) Uani 1 1 d . . .
H39 H 0.5111 0.2159 0.1171 0.047 Uiso 1 1 calc R U .
C40 C 0.4746(9) 0.1833(7) 0.0424(6) 0.035(3) Uani 1 1 d . . .
H40 H 0.4285 0.1519 0.0659 0.042 Uiso 1 1 calc R U .
B9 B 0.3763(15) 0.4964(14) -0.1073(9) 0.055(4) Uani 1 1 d . U .
H9 H 0.4099 0.5429 -0.1200 0.066 Uiso 1 1 calc R U .
C41 C 0.4233(14) 0.4072(15) -0.1195(7) 0.075(6) Uani 1 1 d . . .
H41 H 0.4915 0.3897 -0.1428 0.090 Uiso 1 1 calc R U .
C42 C 0.3785(17) 0.3484(13) -0.1067(10) 0.079(6) Uani 1 1 d . . .
H42 H 0.4163 0.2870 -0.1204 0.095 Uiso 1 1 calc R U .
C43 C 0.2900(15) 0.3593(12) -0.0759(8) 0.061(4) Uani 1 1 d . U .
H43 H 0.2618 0.3089 -0.0696 0.073 Uiso 1 1 calc R U .
C44 C 0.2333(13) 0.4422(12) -0.0554(8) 0.063(4) Uani 1 1 d . U .
H44 H 0.1641 0.4528 -0.0343 0.076 Uiso 1 1 calc R U .
C46 C -0.0687(10) 0.2756(9) 1.0327(7) 0.044(3) Uani 1 1 d . U .
H46A H -0.0880 0.2771 1.0765 0.053 Uiso 1 1 calc R U .
C47 C -0.1052(8) 0.2305(8) 1.0049(7) 0.043(3) Uani 1 1 d . . .
H47A H -0.1531 0.2012 1.0287 0.052 Uiso 1 1 calc R U .
C48 C -0.0801(9) 0.2229(10) 0.9437(7) 0.046(4) Uani 1 1 d . . .
H48 H -0.1137 0.1930 0.9244 0.055 Uiso 1 1 calc R U .
C49 C -0.0150(10) 0.2658(9) 0.9092(7) 0.044(3) Uani 1 1 d . . .
H49 H -0.0013 0.2655 0.8653 0.053 Uiso 1 1 calc R U .
C50 C 0.0324(11) 0.3096(8) 0.9370(8) 0.054(4) Uani 1 1 d . . .
H50 H 0.0792 0.3390 0.9119 0.065 Uiso 1 1 calc R U .
C51 C 0.0751(11) 0.1099(12) 1.1114(6) 0.051(4) Uani 1 1 d . . .
H51 H 0.0068 0.1320 1.1343 0.061 Uiso 1 1 calc R U .
C52 C 0.1252(10) 0.1685(9) 1.0911(6) 0.040(3) Uani 1 1 d . . .
H52 H 0.0938 0.2327 1.1008 0.048 Uiso 1 1 calc R U .
C53 C 0.2158(13) 0.1432(11) 1.0592(7) 0.059(4) Uani 1 1 d . . .
H53 H 0.2493 0.1899 1.0469 0.071 Uiso 1 1 calc R U .
C54 C 0.2690(11) 0.0584(12) 1.0504(8) 0.059(4) Uani 1 1 d . . .
H54 H 0.3391 0.0429 1.0299 0.071 Uiso 1 1 calc R U .
C55 C 0.2239(13) -0.0111(11) 1.0688(7) 0.062(5) Uani 1 1 d . . .
H55A H 0.2613 -0.0751 1.0601 0.075 Uiso 1 1 calc R U .
C56 C 0.2847(10) 0.1115(10) 0.8892(6) 0.045(4) Uani 1 1 d . . .
H56 H 0.3270 0.1476 0.8920 0.054 Uiso 1 1 calc R U .
C57 C 0.3026(11) 0.0226(11) 0.9181(7) 0.051(4) Uani 1 1 d . U .
H57 H 0.3584 -0.0034 0.9402 0.061 Uiso 1 1 calc R U .
C58 C 0.2470(11) -0.0280(10) 0.9145(6) 0.048(3) Uani 1 1 d . U .
H58 H 0.2630 -0.0909 0.9339 0.057 Uiso 1 1 calc R U .
C59 C 0.1735(13) 0.0028(12) 0.8842(8) 0.066(5) Uani 1 1 d . . .
H59 H 0.1356 -0.0379 0.8824 0.079 Uiso 1 1 calc R U .
C60 C 0.1502(10) 0.0871(12) 0.8522(6) 0.052(4) Uani 1 1 d . . .
H60A H 0.0952 0.1059 0.8296 0.063 Uiso 1 1 calc R U .
C61 C 0.0559(10) 0.5644(9) 0.7425(6) 0.037(3) Uani 1 1 d . . .
H61A H 0.1142 0.5234 0.7188 0.045 Uiso 1 1 calc R U .
H61B H 0.0094 0.5999 0.7161 0.045 Uiso 1 1 calc R U .
C62 C 0.0078(10) 0.5114(10) 0.7911(6) 0.043(3) Uani 1 1 d . . .
H62A H 0.0189 0.4505 0.7798 0.051 Uiso 1 1 calc R U .
H62B H -0.0637 0.5429 0.8011 0.051 Uiso 1 1 calc R U .
C63 C 0.0583(10) 0.5063(9) 0.8421(6) 0.043(3) Uani 1 1 d . . .
H63A H 0.0167 0.4975 0.8806 0.051 Uiso 1 1 calc R U .
H63B H 0.1225 0.4576 0.8390 0.051 Uiso 1 1 calc R U .
C64 C 0.0698(15) 0.5971(11) 0.8331(7) 0.065(5) Uani 1 1 d . . .
H64A H 0.0104 0.6414 0.8535 0.077 Uiso 1 1 calc R U .
H64B H 0.1271 0.5955 0.8492 0.077 Uiso 1 1 calc R U .
C65 C 0.2092(8) 0.8509(8) 0.7592(6) 0.034(3) Uani 1 1 d . . .
H65A H 0.1589 0.8963 0.7843 0.041 Uiso 1 1 calc R U .
H65B H 0.2051 0.8716 0.7173 0.041 Uiso 1 1 calc R U .
C66 C 0.3114(9) 0.8357(9) 0.7708(6) 0.038(3) Uani 1 1 d . . .
H66A H 0.3616 0.8187 0.7349 0.045 Uiso 1 1 calc R U .
H66B H 0.3151 0.8906 0.7840 0.045 Uiso 1 1 calc R U .
C67 C 0.3254(10) 0.7604(9) 0.8183(6) 0.038(3) Uani 1 1 d . . .
H67A H 0.2937 0.7826 0.8576 0.046 Uiso 1 1 calc R U .
H67B H 0.3958 0.7271 0.8182 0.046 Uiso 1 1 calc R U .
C68 C 0.2749(10) 0.7032(8) 0.8009(6) 0.037(3) Uani 1 1 d . . .
H68A H 0.3213 0.6602 0.7728 0.045 Uiso 1 1 calc R U .
H68B H 0.2501 0.6685 0.8361 0.045 Uiso 1 1 calc R U .
C69 C 0.1058(9) 0.7339(10) 0.6090(6) 0.039(3) Uani 1 1 d . . .
H69A H 0.1096 0.7845 0.5789 0.047 Uiso 1 1 calc R U .
H69B H 0.0360 0.7406 0.6250 0.047 Uiso 1 1 calc R U .
C70 C 0.1601(13) 0.6427(11) 0.5831(7) 0.060(5) Uani 1 1 d . . .
H70A H 0.1300 0.5967 0.6033 0.072 Uiso 1 1 calc R U .
H70B H 0.1591 0.6479 0.5404 0.072 Uiso 1 1 calc R U .
C71 C 0.2602(14) 0.6192(14) 0.5933(7) 0.082(6) Uani 1 1 d . . .
H71A H 0.3047 0.6263 0.5557 0.098 Uiso 1 1 calc R U .
H71B H 0.2834 0.5556 0.6096 0.098 Uiso 1 1 calc R U .
C72 C 0.2611(11) 0.6804(10) 0.6360(7) 0.052(4) Uani 1 1 d . U .
H72A H 0.2920 0.6450 0.6695 0.063 Uiso 1 1 calc R U .
H72B H 0.2978 0.7218 0.6163 0.063 Uiso 1 1 calc R U .
C73 C -0.1116(10) 0.8125(10) 0.7594(6) 0.045(3) Uani 1 1 d . . .
H73A H -0.1280 0.7970 0.8023 0.054 Uiso 1 1 calc R U .
H73B H -0.1090 0.7623 0.7380 0.054 Uiso 1 1 calc R U .
C74 C -0.1848(12) 0.8989(13) 0.7405(12) 0.094(8) Uani 1 1 d . . .
H74A H -0.2338 0.8868 0.7229 0.112 Uiso 1 1 calc R U .
H74B H -0.2195 0.9355 0.7744 0.112 Uiso 1 1 calc R U .
C75 C -0.1254(12) 0.9460(11) 0.6959(10) 0.070(5) Uani 1 1 d . . .
H75A H -0.1118 0.9235 0.6565 0.084 Uiso 1 1 calc R U .
H75B H -0.1589 1.0120 0.6929 0.084 Uiso 1 1 calc R U .
C76 C -0.0337(10) 0.9223(8) 0.7201(6) 0.042(3) Uani 1 1 d . . .
H76A H 0.0224 0.9259 0.6886 0.050 Uiso 1 1 calc R U .
H76B H -0.0416 0.9622 0.7508 0.050 Uiso 1 1 calc R U .
C77 C 0.2664(9) 0.8024(11) 0.3837(6) 0.047(4) Uani 1 1 d . . .
H77A H 0.2284 0.7741 0.3676 0.057 Uiso 1 1 calc R U .
H77B H 0.2348 0.8687 0.3797 0.057 Uiso 1 1 calc R U .
C78 C 0.2689(9) 0.7694(9) 0.4479(6) 0.038(3) Uani 1 1 d . . .
H78A H 0.2334 0.8196 0.4734 0.046 Uiso 1 1 calc R U .
H78B H 0.2381 0.7216 0.4599 0.046 Uiso 1 1 calc R U .
C79 C 0.3761(10) 0.7329(9) 0.4528(6) 0.040(3) Uani 1 1 d . . .
H79A H 0.3880 0.7545 0.4872 0.048 Uiso 1 1 calc R U .
H79B H 0.4002 0.6661 0.4561 0.048 Uiso 1 1 calc R U .
C80 C 0.4237(11) 0.7706(16) 0.3960(7) 0.077(7) Uani 1 1 d . . .
H80A H 0.4268 0.8304 0.4007 0.093 Uiso 1 1 calc R U .
H80B H 0.4913 0.7298 0.3836 0.093 Uiso 1 1 calc R U .
C81 C 0.2334(11) 0.8190(11) 0.2135(9) 0.062(5) Uani 1 1 d . . .
H81A H 0.1880 0.8538 0.2462 0.075 Uiso 1 1 calc R U .
H81B H 0.2532 0.8616 0.1818 0.075 Uiso 1 1 calc R U .
C82 C 0.1876(14) 0.7683(17) 0.1921(9) 0.089(7) Uani 1 1 d . . .
H82A H 0.2137 0.7607 0.1496 0.107 Uiso 1 1 calc R U .
H82B H 0.1157 0.7991 0.1973 0.107 Uiso 1 1 calc R U .
C83 C 0.2100(13) 0.6798(12) 0.2268(9) 0.069(5) Uani 1 1 d . . .
H83A H 0.2102 0.6320 0.2040 0.083 Uiso 1 1 calc R U .
H83B H 0.1618 0.6818 0.2640 0.083 Uiso 1 1 calc R U .
C84 C 0.3125(12) 0.6640(11) 0.2391(7) 0.055(4) Uani 1 1 d . . .
H84A H 0.3195 0.6340 0.2790 0.067 Uiso 1 1 calc R U .
H84B H 0.3639 0.6267 0.2097 0.067 Uiso 1 1 calc R U .
C85 C 0.4369(10) 0.9351(10) 0.1828(6) 0.045(3) Uani 1 1 d . . .
H85A H 0.3772 0.9471 0.1660 0.055 Uiso 1 1 calc R U .
H85B H 0.4924 0.8907 0.1596 0.055 Uiso 1 1 calc R U .
C86 C 0.4598(10) 1.0225(10) 0.1815(7) 0.049(4) Uani 1 1 d . . .
H86A H 0.3991 1.0753 0.1859 0.059 Uiso 1 1 calc R U .
H86B H 0.5043 1.0327 0.1446 0.059 Uiso 1 1 calc R U .
C87 C 0.5105(11) 1.0033(10) 0.2357(7) 0.053(4) Uani 1 1 d . . .
H87A H 0.5806 0.9666 0.2263 0.063 Uiso 1 1 calc R U .
H87B H 0.5049 1.0598 0.2514 0.063 Uiso 1 1 calc R U .
C88 C 0.4527(9) 0.9523(9) 0.2773(6) 0.040(3) Uani 1 1 d . . .
H88A H 0.4933 0.9104 0.3050 0.048 Uiso 1 1 calc R U .
H88B H 0.3945 0.9942 0.3004 0.048 Uiso 1 1 calc R U .
C89 C 0.6267(11) 0.7210(10) 0.2468(7) 0.050(2) Uani 1 1 d . U .
H89A H 0.6191 0.7712 0.2699 0.059 Uiso 1 1 calc R U .
H89B H 0.6427 0.7395 0.2044 0.059 Uiso 1 1 calc R U .
C90 C 0.7069(12) 0.6354(10) 0.2648(7) 0.053(2) Uani 1 1 d . U .
H90A H 0.7706 0.6306 0.2383 0.064 Uiso 1 1 calc R U .
H90B H 0.7145 0.6362 0.3058 0.064 Uiso 1 1 calc R U .
C91 C 0.6745(12) 0.5596(11) 0.2599(8) 0.056(2) Uani 1 1 d . U .
H91A H 0.7012 0.5071 0.2874 0.068 Uiso 1 1 calc R U .
H91B H 0.6940 0.5409 0.2191 0.068 Uiso 1 1 calc R U .
C92 C 0.5627(12) 0.6004(10) 0.2771(8) 0.056(2) Uani 1 1 d . U .
H92A H 0.5294 0.5732 0.2563 0.067 Uiso 1 1 calc R U .
H92B H 0.5414 0.5900 0.3201 0.067 Uiso 1 1 calc R U .

loop_
_atom_site_aniso_label
_atom_site_aniso_U_11
_atom_site_aniso_U_22
_atom_site_aniso_U_33
_atom_site_aniso_U_23
_atom_site_aniso_U_13
_atom_site_aniso_U_12
La1 0.0131(3) 0.0188(3) 0.0271(3) -0.0046(2) -0.0007(2) -0.0013(2)
La2 0.0094(3) 0.0187(3) 0.0274(3) -0.0032(2) -0.0011(2) -0.0006(2)
La3 0.0090(3) 0.0184(3) 0.0220(3) -0.0022(2) -0.0027(2) -0.0013(2)
Cl1 0.0272(14) 0.0332(14) 0.0298(14) 0.0054(11) -0.0038(11) -0.0127(12)
Cl2 0.029(2) 0.031(2) 0.041(2) -0.0040(17) -0.0048(17) -0.0192(17)
Cl3 0.033(2) 0.030(2) 0.053(3) -0.0012(18) -0.0058(19) -0.0226(18)
La4 0.0111(3) 0.0161(3) 0.0293(3) -0.0046(2) -0.0006(2) -0.0019(2)
Li1 0.017(10) 0.050(13) 0.049(13) 0.013(10) -0.014(9) -0.019(9)
Li2 0.027(11) 0.038(11) 0.038(12) -0.001(9) 0.009(9) -0.014(9)
O1 0.037(5) 0.040(5) 0.035(5) 0.002(4) -0.006(4) -0.016(4)
O2 0.031(5) 0.036(5) 0.048(5) 0.006(4) -0.021(4) -0.010(4)
O3 0.010(4) 0.048(5) 0.043(5) -0.012(4) -0.008(3) -0.008(3)
O4 0.028(5) 0.038(5) 0.041(5) -0.005(4) -0.005(4) -0.009(4)
O5 0.021(4) 0.069(6) 0.030(5) -0.005(4) 0.002(4) -0.018(4)
O6 0.034(5) 0.054(6) 0.054(6) 0.004(5) -0.024(5) -0.009(4)
O7 0.036(5) 0.049(5) 0.033(5) 0.000(4) 0.000(4) -0.013(4)
O8 0.024(5) 0.047(5) 0.048(6) -0.005(4) 0.005(4) -0.009(4)
B1 0.018(6) 0.028(7) 0.049(8) -0.005(6) -0.019(6) -0.002(5)
B2 0.016(7) 0.042(8) 0.070(11) 0.003(8) 0.006(7) -0.014(6)
C15 0.070(11) 0.047(8) 0.062(10) -0.015(7) -0.009(8) -0.033(8)
C16 0.020(6) 0.037(7) 0.038(7) -0.006(5) -0.011(5) -0.003(5)
C22 0.019(6) 0.041(7) 0.040(7) 0.004(6) -0.005(5) -0.004(5)
B6 0.036(5) 0.041(5) 0.036(5) -0.005(4) 0.001(4) -0.007(4)
B7 0.061(11) 0.042(9) 0.029(8) 0.003(6) 0.017(7) -0.015(8)
B8 0.029(8) 0.026(7) 0.075(12) -0.015(7) -0.011(8) 0.000(6)
C45 0.066(6) 0.059(6) 0.061(6) -0.001(4) -0.024(4) -0.001(4)
B10 0.031(9) 0.027(8) 0.114(18) -0.003(9) -0.027(10) -0.005(7)
B11 0.077(13) 0.051(10) 0.041(9) 0.006(8) -0.032(9) -0.026(9)
B12 0.042(9) 0.065(11) 0.033(8) 0.000(7) 0.016(7) -0.021(8)
C1 0.015(6) 0.051(8) 0.041(7) -0.001(6) -0.005(5) -0.003(5)
C2 0.025(6) 0.028(6) 0.040(7) -0.016(5) -0.009(5) 0.014(5)
C3 0.026(7) 0.027(6) 0.060(9) 0.006(6) -0.013(6) 0.001(5)
C4 0.025(6) 0.051(7) 0.023(6) -0.006(5) -0.012(5) -0.015(5)
C5 0.014(6) 0.059(8) 0.036(7) -0.021(6) -0.012(5) 0.001(5)
C6 0.016(6) 0.050(8) 0.044(7) -0.006(6) -0.008(5) -0.010(5)
C7 0.021(6) 0.034(7) 0.035(7) 0.003(5) 0.000(5) 0.009(5)
C8 0.027(6) 0.026(6) 0.047(8) -0.015(5) 0.007(5) 0.005(5)
C9 0.015(6) 0.045(7) 0.032(6) -0.021(5) 0.004(5) 0.003(5)
C10 0.021(6) 0.045(7) 0.034(7) 0.002(6) 0.011(5) -0.002(5)
B3 0.029(7) 0.038(8) 0.041(8) -0.008(6) -0.002(6) -0.021(6)
C11 0.052(9) 0.041(8) 0.035(7) 0.001(6) 0.001(6) -0.012(6)
C12 0.055(9) 0.029(7) 0.055(9) -0.004(6) -0.002(7) -0.019(6)
C13 0.050(8) 0.040(7) 0.040(7) -0.028(6) -0.004(6) -0.014(6)
C14 0.053(9) 0.039(7) 0.051(9) -0.019(6) -0.009(7) -0.009(7)
C17 0.016(6) 0.037(7) 0.041(7) -0.002(5) -0.010(5) 0.002(5)
C18 0.028(6) 0.041(7) 0.025(6) -0.011(5) -0.012(5) 0.004(5)
C19 0.031(7) 0.030(6) 0.052(8) -0.010(6) -0.019(6) 0.002(5)
C20 0.036(7) 0.034(6) 0.039(7) -0.006(5) -0.017(6) -0.016(5)
B4 0.020(7) 0.049(9) 0.047(9) 0.005(7) -0.009(6) -0.010(6)
C23 0.018(6) 0.036(6) 0.035(6) -0.016(5) 0.000(5) -0.004(5)
C24 0.028(6) 0.029(6) 0.048(8) -0.012(5) -0.018(6) 0.001(5)
C25 0.045(8) 0.034(7) 0.038(7) -0.002(5) -0.004(6) -0.014(6)
B5 0.036(5) 0.040(5) 0.035(5) -0.006(4) -0.005(4) -0.015(4)
C21 0.016(6) 0.043(7) 0.061(9) -0.004(6) -0.015(6) -0.014(5)
C26 0.034(5) 0.043(5) 0.049(5) -0.004(4) 0.001(4) -0.013(4)
C27 0.031(5) 0.045(5) 0.048(5) -0.008(4) 0.000(4) -0.011(4)
C28 0.021(6) 0.036(7) 0.044(7) -0.004(6) -0.007(5) 0.004(5)
C29 0.024(6) 0.022(6) 0.045(8) -0.001(5) 0.003(5) 0.009(5)
C30 0.022(6) 0.025(6) 0.062(9) -0.021(6) 0.008(6) 0.000(5)
C31 0.033(8) 0.087(12) 0.050(9) -0.040(8) 0.025(6) -0.040(8)
C32 0.021(7) 0.065(10) 0.058(10) -0.008(8) 0.005(6) 0.004(7)
C33 0.054(10) 0.033(7) 0.057(9) -0.019(6) 0.016(8) -0.010(7)
C34 0.050(9) 0.060(10) 0.036(8) -0.025(7) 0.018(7) -0.020(8)
C35 0.055(9) 0.074(11) 0.024(7) -0.018(7) 0.005(6) -0.022(8)
C36 0.033(5) 0.036(5) 0.042(5) -0.012(4) -0.003(4) -0.002(4)
C37 0.030(5) 0.039(5) 0.045(5) -0.006(4) -0.003(4) -0.007(4)
C38 0.021(6) 0.031(6) 0.077(10) -0.003(6) -0.028(7) -0.002(5)
C39 0.026(6) 0.038(7) 0.056(8) 0.011(6) -0.024(6) -0.008(5)
C40 0.027(6) 0.017(5) 0.060(8) 0.002(5) -0.019(6) -0.001(5)
B9 0.057(6) 0.058(6) 0.054(6) -0.001(4) -0.015(4) -0.022(4)
C41 0.057(11) 0.120(17) 0.032(8) 0.017(10) -0.020(8) -0.013(11)
C42 0.092(16) 0.070(12) 0.089(15) -0.048(11) -0.043(13) -0.011(11)
C43 0.082(13) 0.057(8) 0.065(11) 0.008(7) -0.047(10) -0.033(7)
C44 0.054(6) 0.079(6) 0.058(6) -0.004(4) -0.021(4) -0.019(4)
C46 0.038(5) 0.039(5) 0.050(5) -0.011(4) -0.004(4) -0.004(4)
C47 0.009(5) 0.031(7) 0.080(11) -0.003(7) -0.001(6) 0.000(5)
C48 0.018(6) 0.050(8) 0.067(10) 0.002(7) -0.015(6) -0.007(6)
C49 0.031(7) 0.038(7) 0.053(9) 0.014(6) -0.023(6) 0.003(6)
C50 0.042(8) 0.019(6) 0.095(13) 0.013(7) -0.022(8) -0.003(6)
C51 0.039(8) 0.092(12) 0.025(7) -0.014(7) 0.003(6) -0.028(8)
C52 0.041(8) 0.038(7) 0.038(7) -0.010(6) -0.001(6) -0.009(6)
C53 0.073(12) 0.053(9) 0.048(9) -0.009(7) 0.000(8) -0.020(8)
C54 0.031(8) 0.076(12) 0.065(11) -0.015(9) -0.024(7) 0.002(8)
C55 0.074(12) 0.047(9) 0.052(9) 0.000(7) -0.043(9) 0.015(8)
C56 0.029(7) 0.068(10) 0.041(8) -0.032(7) 0.017(6) -0.022(7)
C57 0.040(5) 0.056(5) 0.048(5) -0.006(4) -0.005(4) -0.006(4)
C58 0.050(5) 0.041(5) 0.043(5) -0.011(4) -0.001(4) -0.005(4)
C59 0.066(12) 0.070(11) 0.058(10) -0.027(9) 0.032(9) -0.034(9)
C60 0.031(7) 0.086(12) 0.033(7) -0.010(7) 0.010(6) -0.018(7)
C61 0.032(7) 0.039(7) 0.041(7) -0.010(6) -0.005(6) -0.009(5)
C62 0.030(7) 0.050(8) 0.049(8) -0.005(6) -0.004(6) -0.015(6)
C63 0.031(7) 0.044(8) 0.042(8) 0.018(6) -0.006(6) -0.008(6)
C64 0.098(14) 0.057(10) 0.041(9) 0.008(7) -0.017(9) -0.029(10)
C65 0.012(5) 0.040(7) 0.055(8) -0.007(6) -0.016(5) -0.006(5)
C66 0.017(6) 0.046(7) 0.050(8) -0.011(6) -0.003(5) -0.009(5)
C67 0.029(7) 0.047(8) 0.036(7) -0.010(6) -0.011(5) -0.004(6)
C68 0.036(7) 0.035(7) 0.045(8) 0.003(6) -0.020(6) -0.012(6)
C69 0.028(7) 0.058(8) 0.039(7) -0.014(6) -0.005(5) -0.021(6)
C70 0.080(12) 0.056(10) 0.044(9) -0.020(7) 0.018(8) -0.035(9)
C71 0.072(13) 0.095(14) 0.039(9) -0.016(9) -0.004(8) 0.022(11)
C72 0.041(5) 0.052(5) 0.064(6) -0.008(4) -0.007(4) -0.016(4)
C73 0.036(8) 0.063(9) 0.046(8) -0.014(7) -0.001(6) -0.027(7)
C74 0.025(9) 0.068(12) 0.18(2) -0.049(14) -0.022(12) 0.013(8)
C75 0.049(10) 0.042(9) 0.114(16) 0.008(9) -0.042(10) 0.004(7)
C76 0.044(8) 0.034(7) 0.042(8) -0.006(6) -0.007(6) -0.006(6)
C77 0.022(7) 0.069(10) 0.040(8) -0.005(7) 0.003(5) -0.006(6)
C78 0.024(6) 0.042(7) 0.043(7) -0.018(6) 0.009(5) -0.006(5)
C79 0.038(7) 0.046(8) 0.034(7) -0.008(6) -0.014(6) -0.007(6)
C80 0.032(8) 0.18(2) 0.039(8) 0.000(11) -0.008(7) -0.054(11)
C81 0.039(9) 0.059(10) 0.086(13) 0.023(9) -0.035(9) -0.011(7)
C82 0.053(11) 0.16(2) 0.077(13) 0.030(14) -0.032(10) -0.066(13)
C83 0.057(11) 0.067(11) 0.093(14) -0.029(10) -0.010(10) -0.026(9)
C84 0.061(10) 0.063(10) 0.057(10) 0.005(8) -0.027(8) -0.032(8)
C85 0.036(8) 0.055(9) 0.042(8) -0.004(6) -0.011(6) -0.009(6)
C86 0.027(7) 0.045(8) 0.055(9) -0.005(7) 0.014(6) 0.002(6)
C87 0.035(8) 0.052(9) 0.058(10) -0.007(7) 0.015(7) -0.011(7)
C88 0.025(7) 0.037(7) 0.052(8) -0.007(6) 0.002(6) -0.008(5)
C89 0.048(3) 0.051(3) 0.056(4) -0.012(3) -0.014(3) -0.018(3)
C90 0.051(3) 0.053(3) 0.058(3) -0.010(3) -0.013(3) -0.016(3)
C91 0.053(3) 0.055(3) 0.060(3) -0.007(2) -0.012(2) -0.015(2)
C92 0.053(3) 0.055(3) 0.060(3) -0.005(3) -0.011(3) -0.016(3)

loop_
_atom_type_symbol
_atom_type_description
_atom_type_scat_dispersion_real
_atom_type_scat_dispersion_imag
_atom_type_scat_source
C C 0.0033 0.0016 'International Tables Vol C Tables 4.2.6.8 and 6.1.1.4'
H H 0.0000 0.0000 'International Tables Vol C Tables 4.2.6.8 and 6.1.1.4'
O O 0.0106 0.0060 'International Tables Vol C Tables 4.2.6.8 and 6.1.1.4'
Li Li -0.0003 0.0001 'International Tables Vol C Tables 4.2.6.8 and 6.1.1.4'
B B 0.0013 0.0007 'International Tables Vol C Tables 4.2.6.8 and 6.1.1.4'
Cl Cl 0.1484 0.1585 'International Tables Vol C Tables 4.2.6.8 and 6.1.1.4'
La La -0.2871 2.4523 'International Tables Vol C Tables 4.2.6.8 and 6.1.1.4'

loop_
_geom_angle_atom_site_label_1
_geom_angle_atom_site_label_2
_geom_angle_atom_site_label_3
_geom_angle
_geom_angle_site_symmetry_1
Cl1 La1 C3 124.3(3) .
Cl1 La1 C4 119.3(3) .
C3 La1 C4 27.3(4) .
Cl1 La1 C8 78.2(3) .
C3 La1 C8 113.2(4) .
C4 La1 C8 85.9(4) .
Cl1 La1 C7 69.8(3) .
C3 La1 C7 140.6(4) .
C4 La1 C7 113.7(4) .
C8 La1 C7 28.3(4) .
Cl1 La1 C13 92.2(3) .
C3 La1 C13 81.3(4) .
C4 La1 C13 108.5(4) .
C8 La1 C13 165.4(4) .
C7 La1 C13 137.7(4) .
Cl1 La1 C12 73.0(3) .
C3 La1 C12 109.0(4) .
C4 La1 C12 135.7(4) .
C8 La1 C12 137.3(4) .
C7 La1 C12 110.4(4) .
C13 La1 C12 28.1(4) .
Cl1 La1 C15 128.4(3) .
C3 La1 C15 88.4(4) .
C4 La1 C15 107.3(4) .
C8 La1 C15 128.3(4) .
C7 La1 C15 111.5(4) .
C13 La1 C15 50.6(4) .
C12 La1 C15 58.0(4) .
Cl1 La1 C14 120.6(3) .
C3 La1 C14 69.8(4) .
C4 La1 C14 95.3(4) .
C8 La1 C14 156.3(4) .
C7 La1 C14 139.5(4) .
C13 La1 C14 28.7(4) .
C12 La1 C14 50.2(4) .
C15 La1 C14 29.3(4) .
Cl1 La1 C5 93.5(3) .
C3 La1 C5 47.9(4) .
C4 La1 C5 26.8(3) .
C8 La1 C5 71.7(4) .
C7 La1 C5 99.3(4) .
C13 La1 C5 120.4(4) .
C12 La1 C5 139.7(4) .
C15 La1 C5 134.0(4) .
C14 La1 C5 117.5(4) .
Cl1 La1 C11 79.9(3) .
C3 La1 C11 127.2(4) .
C4 La1 C11 153.3(4) .
C8 La1 C11 117.9(4) .
C7 La1 C11 89.6(4) .
C13 La1 C11 48.7(4) .
C12 La1 C11 26.8(4) .
C15 La1 C11 49.2(4) .
C14 La1 C11 58.0(4) .
C5 La1 C11 166.4(4) .
Cl1 La1 C2 101.3(3) .
C3 La1 C2 27.6(4) .
C4 La1 C2 48.4(3) .
C8 La1 C2 128.0(4) .
C7 La1 C2 154.3(4) .
C13 La1 C2 64.4(4) .
C12 La1 C2 88.6(4) .
C15 La1 C2 93.1(4) .
C14 La1 C2 66.0(4) .
C5 La1 C2 56.3(3) .
C11 La1 C2 113.0(4) .
Cl1 La2 C18 125.0(3) .
Cl1 La2 C28 80.5(3) .
C18 La2 C28 129.7(4) .
Cl1 La2 C23 77.2(3) .
C18 La2 C23 112.4(3) .
C28 La2 C23 115.6(4) .
Cl1 La2 C17 115.5(3) .
C18 La2 C17 28.4(3) .
C28 La2 C17 157.6(4) .
C23 La2 C17 84.4(3) .
Cl1 La2 C29 73.0(3) .
C18 La2 C29 111.1(4) .
C28 La2 C29 28.3(4) .
C23 La2 C29 136.0(4) .
C17 La2 C29 137.7(4) .
Cl1 La2 C27 106.3(3) .
C18 La2 C27 116.7(4) .
C28 La2 C27 27.2(4) .
C23 La2 C27 113.0(4) .
C17 La2 C27 137.5(4) .
C29 La2 C27 49.2(4) .
Cl1 La2 C19 104.8(3) .
C18 La2 C19 27.0(3) .
C28 La2 C19 114.0(4) .
C23 La2 C19 129.9(3) .
C17 La2 C19 48.7(3) .
C29 La2 C19 89.1(4) .
C27 La2 C19 114.1(4) .
Cl1 La2 C22 70.9(3) .
C18 La2 C22 139.4(3) .
C28 La2 C22 87.0(4) .
C23 La2 C22 28.6(3) .
C17 La2 C22 112.5(3) .
C29 La2 C22 109.3(4) .
C27 La2 C22 87.5(4) .
C19 La2 C22 158.0(3) .
Cl1 La2 C25 125.2(3) .
C18 La2 C25 89.1(4) .
C28 La2 C25 111.5(4) .
C23 La2 C25 48.8(4) .
C17 La2 C25 73.3(4) .
C29 La2 C25 138.4(4) .
C27 La2 C25 89.3(4) .
C19 La2 C25 116.1(4) .
C22 La2 C25 57.3(4) .
Cl1 La2 C24 102.8(3) .
C18 La2 C24 91.2(3) .
C28 La2 C24 127.9(4) .
C23 La2 C24 26.8(3) .
C17 La2 C24 66.3(3) .
C29 La2 C24 155.5(4) .
C27 La2 C24 112.4(4) .
C19 La2 C24 115.1(3) .
C22 La2 C24 48.3(3) .
C25 La2 C24 27.2(4) .
Cl1 La2 C20 78.2(2) .
C18 La2 C20 48.3(4) .
C28 La2 C20 116.4(4) .
C23 La2 C20 116.7(3) .
C17 La2 C20 56.6(4) .
C29 La2 C20 88.0(4) .
C27 La2 C20 129.7(4) .
C19 La2 C20 27.5(4) .
C22 La2 C20 137.5(3) .
C25 La2 C20 129.8(4) .
C24 La2 C20 115.2(3) .
Cl2 La3 C43 127.2(3) .
Cl2 La3 C42 110.2(5) .
C43 La3 C42 26.1(5) .
Cl2 La3 C38 75.6(3) .
C43 La3 C38 131.0(5) .
C42 La3 C38 111.7(5) .
Cl2 La3 C44 114.2(4) .
C43 La3 C44 27.4(5) .
C42 La3 C44 47.1(6) .
C38 La3 C44 158.1(5) .
Cl2 La3 C33 79.1(3) .
C43 La3 C33 106.7(5) .
C42 La3 C33 126.9(5) .
C38 La3 C33 121.0(5) .
C44 La3 C33 80.7(5) .
Cl2 La3 C41 84.9(5) .
C43 La3 C41 46.9(6) .
C42 La3 C41 25.4(6) .
C38 La3 C41 107.3(5) .
C44 La3 C41 56.6(5) .
C33 La3 C41 122.3(5) .
Cl2 La3 C34 69.6(3) .
C43 La3 C34 132.6(5) .
C42 La3 C34 153.1(5) .
C38 La3 C34 94.5(4) .
C44 La3 C34 107.2(5) .
C33 La3 C34 26.5(4) .
C41 La3 C34 141.1(6) .
Cl2 La3 C39 99.8(2) .
C43 La3 C39 122.3(4) .
C42 La3 C39 115.1(5) .
C38 La3 C39 27.6(4) .
C44 La3 C39 145.3(4) .
C33 La3 C39 114.2(5) .
C41 La3 C39 123.1(5) .
C34 La3 C39 90.8(4) .
Cl2 La3 C40 124.5(2) .
C43 La3 C40 94.5(4) .
C42 La3 C40 91.9(5) .
C38 La3 C40 48.9(3) .
C44 La3 C40 117.8(4) .
C33 La3 C40 126.6(4) .
C41 La3 C40 108.1(5) .
C34 La3 C40 110.5(4) .
C39 La3 C40 27.9(4) .
Cl2 La3 C32 104.8(3) .
C43 La3 C32 86.1(6) .
C42 La3 C32 110.8(6) .
C38 La3 C32 134.2(4) .
C44 La3 C32 64.4(5) .
C33 La3 C32 26.5(4) .
C41 La3 C32 118.4(5) .
C34 La3 C32 47.3(5) .
C39 La3 C32 114.9(4) .
C40 La3 C32 113.8(4) .
Cl2 La3 C35 85.6(3) .
C43 La3 C35 137.5(5) .
C42 La3 C35 162.9(6) .
C38 La3 C35 77.9(5) .
C44 La3 C35 121.1(5) .
C33 La3 C35 47.6(5) .
C41 La3 C35 167.6(6) .
C34 La3 C35 26.6(4) .
C39 La3 C35 66.6(4) .
C40 La3 C35 83.9(4) .
C32 La3 C35 56.8(4) .
La2 Cl1 La1 162.43(12) .
La3 Cl2 La3 180.0 2_665
La4 Cl3 La4 180.0 2_557
Cl3 La4 C53 126.3(3) .
Cl3 La4 C52 111.1(3) .
C53 La4 C52 27.0(4) .
Cl3 La4 C58 79.9(3) .
C53 La4 C58 103.2(5) .
C52 La4 C58 125.8(4) .
Cl3 La4 C59 70.5(3) .
C53 La4 C59 129.1(5) .
C52 La4 C59 152.1(5) .
C58 La4 C59 26.5(5) .
Cl3 La4 C48 74.6(3) .
C53 La4 C48 135.1(5) .
C52 La4 C48 113.4(4) .
C58 La4 C48 120.6(5) .
C59 La4 C48 94.1(5) .
Cl3 La4 C57 106.0(3) .
C53 La4 C57 82.8(5) .
C52 La4 C57 109.1(4) .
C58 La4 C57 26.8(4) .
C59 La4 C57 47.4(5) .
C48 La4 C57 134.0(4) .
Cl3 La4 C50 124.3(3) .
C53 La4 C50 96.8(5) .
C52 La4 C50 91.4(5) .
C58 La4 C50 127.0(5) .
C59 La4 C50 110.9(5) .
C48 La4 C50 49.8(4) .
C57 La4 C50 113.7(5) .
Cl3 La4 C49 99.4(3) .
C53 La4 C49 125.0(5) .
C52 La4 C49 115.4(4) .
C58 La4 C49 114.5(4) .
C59 La4 C49 91.0(5) .
C48 La4 C49 27.7(4) .
C57 La4 C49 115.1(4) .
C50 La4 C49 28.3(4) .
Cl3 La4 C51 84.5(3) .
C53 La4 C51 47.7(4) .
C52 La4 C51 26.6(4) .
C58 La4 C51 121.8(4) .
C59 La4 C51 140.9(5) .
C48 La4 C51 108.0(4) .
C57 La4 C51 117.9(4) .
C50 La4 C51 107.9(5) .
C49 La4 C51 123.2(5) .
Cl3 La4 C56 126.3(3) .
C53 La4 C56 85.4(4) .
C52 La4 C56 111.4(4) .
C58 La4 C56 48.6(4) .
C59 La4 C56 56.6(4) .
C48 La4 C56 115.3(4) .
C57 La4 C56 28.0(4) .
C50 La4 C56 85.6(5) .
C49 La4 C56 90.7(4) .
C51 La4 C56 131.7(4) .
Cl3 La4 C47 73.2(3) .
C53 La4 C47 113.0(5) .
C52 La4 C47 87.9(4) .
C58 La4 C47 143.1(4) .
C59 La4 C47 117.9(5) .
C48 La4 C47 27.5(4) .
C57 La4 C47 161.5(4) .
C50 La4 C47 56.9(4) .
C49 La4 C47 48.3(4) .
C51 La4 C47 80.6(4) .
C56 La4 C47 138.8(4) .
O4 Li1 O1 110.8(10) .
O4 Li1 O2 112.5(13) .
O1 Li1 O2 112.7(10) .
O4 Li1 O3 106.7(10) .
O1 Li1 O3 109.0(12) .
O2 Li1 O3 104.7(10) .
O5 Li2 O8 105.1(11) .
O5 Li2 O6 108.2(10) .
O8 Li2 O6 114.8(12) .
O5 Li2 O7 108.2(11) .
O8 Li2 O7 106.9(10) .
O6 Li2 O7 113.1(11) .
C61 O1 C64 108.1(10) .
C61 O1 Li1 128.1(10) .
C64 O1 Li1 121.6(11) .
C68 O2 C65 109.0(8) .
C68 O2 Li1 129.9(10) .
C65 O2 Li1 119.0(9) .
C72 O3 C69 106.8(10) .
C72 O3 Li1 121.9(10) .
C69 O3 Li1 125.4(9) .
C73 O4 C76 111.4(10) .
C73 O4 Li1 121.9(10) .
C76 O4 Li1 124.7(10) .
C77 O5 C80 105.5(11) .
C77 O5 Li2 128.0(10) .
C80 O5 Li2 125.2(10) .
C81 O6 C84 110.4(11) .
C81 O6 Li2 126.1(11) .
C84 O6 Li2 121.7(10) .
C85 O7 C88 109.5(10) .
C85 O7 Li2 124.4(11) .
C88 O7 Li2 122.7(10) .
C89 O8 C92 110.2(10) .
C89 O8 Li2 124.1(10) .
C92 O8 Li2 124.0(10) .
C1 B1 C5 114.0(11) .
C1 B1 La1 73.3(7) .
C5 B1 La1 72.7(6) .
C1 B1 H1 123.0 .
C5 B1 H1 123.0 .
La1 B1 H1 123.0 .
C6 B2 C10 114.5(13) .
C6 B2 La1 72.6(7) .
C10 B2 La1 72.4(7) .
C6 B2 H2B 122.7 .
C10 B2 H2B 122.7 .
La1 B2 H2B 122.7 .
B3 C15 C14 119.8(14) .
B3 C15 La1 78.5(8) .
C14 C15 La1 75.8(7) .
B3 C15 H15 120.0 .
C14 C15 H15 120.0 .
La1 C15 H15 120.0 .
C17 C16 B4 120.0(12) .
C17 C16 La2 73.1(7) .
B4 C16 La2 78.7(7) .
C17 C16 H16 120.0 .
B4 C16 H16 120.0 .
La2 C16 H16 120.0 .
C21 C22 C23 120.0(11) .
C21 C22 La2 78.9(8) .
C23 C22 La2 73.3(7) .
C21 C22 H22 120.0 .
C23 C22 H22 120.0 .
La2 C22 H22 120.0 .
C30 B6 C26 113.6(13) .
C30 B6 La2 72.1(7) .
C26 B6 La2 71.4(8) .
C30 B6 H6 123.2 .
C26 B6 H6 123.2 .
La2 B6 H6 123.2 .
C31 B7 C35 112.1(13) .
C31 B7 La3 72.4(7) .
C35 B7 La3 72.1(7) .
C31 B7 H7B 123.9 .
C35 B7 H7B 123.9 .
La3 B7 H7B 123.9 .
C40 B8 C36 114.8(13) .
C40 B8 La3 70.3(7) .
C36 B8 La3 75.0(7) .
C40 B8 H8B 122.6 .
C36 B8 H8B 122.6 .
La3 B8 H8B 122.6 .
B9 C45 C44 115.9(16) .
B9 C45 La3 78.7(10) .
C44 C45 La3 72.8(9) .
B9 C45 H45 121.9 .
C44 C45 H45 121.9 .
La3 C45 H45 121.9 .
C50 B10 C46 114.6(15) .
C50 B10 La4 70.3(8) .
C46 B10 La4 75.1(8) .
C50 B10 H10 122.7 .
C46 B10 H10 122.7 .
La4 B10 H10 122.7 .
C51 B11 C55 114.5(15) .
C51 B11 La4 70.4(8) .
C55 B11 La4 73.2(8) .
C51 B11 H11 122.7 .
C55 B11 H11 122.7 .
La4 B11 H11 122.7 .
C60 B12 C56 112.9(14) .
C60 B12 La4 72.3(8) .
C56 B12 La4 70.8(7) .
C60 B12 H12B 123.5 .
C56 B12 H12B 123.5 .
La4 B12 H12B 123.5 .
C2 C1 B1 118.5(12) .
C2 C1 La1 76.1(7) .
B1 C1 La1 77.6(6) .
C2 C1 H1A 120.6 .
B1 C1 H1A 120.6 .
La1 C1 H1A 120.6 .
C3 C2 C1 122.6(11) .
C3 C2 La1 73.5(7) .
C1 C2 La1 76.5(6) .
C3 C2 H2 118.6 .
C1 C2 H2 118.6 .
La1 C2 H2 118.6 .
C4 C3 C2 120.8(12) .
C4 C3 La1 76.4(7) .
C2 C3 La1 78.9(7) .
C4 C3 H3A 119.5 .
C2 C3 H3A 119.5 .
La1 C3 H3A 119.5 .
C5 C4 C3 121.5(12) .
C5 C4 La1 78.9(7) .
C3 C4 La1 76.3(7) .
C5 C4 H4 119.2 .
C3 C4 H4 119.2 .
La1 C4 H4 119.2 .
C4 C5 B1 122.2(11) .
C4 C5 La1 74.2(6) .
B1 C5 La1 78.0(7) .
C4 C5 H5A 118.9 .
B1 C5 H5A 118.9 .
La1 C5 H5A 118.9 .
C7 C6 B2 121.4(12) .
C7 C6 La1 73.6(6) .
B2 C6 La1 79.4(7) .
C7 C6 H6A 119.3 .
B2 C6 H6A 119.3 .
La1 C6 H6A 119.3 .
C8 C7 C6 119.8(11) .
C8 C7 La1 75.5(6) .
C6 C7 La1 78.5(7) .
C8 C7 H7 120.0 .
C6 C7 H7 120.0 .
La1 C7 H7 120.0 .
C9 C8 C7 121.5(12) .
C9 C8 La1 79.5(6) .
C7 C8 La1 76.3(7) .
C9 C8 H8 119.2 .
C7 C8 H8 119.2 .
La1 C8 H8 119.2 .
C10 C9 C8 120.7(12) .
C10 C9 La1 76.5(7) .
C8 C9 La1 73.2(6) .
C10 C9 H9A 119.6 .
C8 C9 H9A 119.6 .
La1 C9 H9A 119.6 .
C9 C10 B2 121.8(12) .
C9 C10 La1 76.6(7) .
B2 C10 La1 78.8(7) .
C9 C10 H10A 119.0 .
B2 C10 H10A 119.0 .
La1 C10 H10A 119.0 .
C11 B3 C15 118.0(13) .
C11 B3 La1 74.8(8) .
C15 B3 La1 72.8(7) .
C11 B3 H3 121.0 .
C15 B3 H3 121.0 .
La1 B3 H3 121.0 .
C12 C11 B3 123.6(14) .
C12 C11 La1 75.3(9) .
B3 C11 La1 78.3(8) .
C12 C11 H11B 118.2 .
B3 C11 H11B 118.2 .
La1 C11 H11B 118.2 .
C11 C12 C13 121.4(13) .
C11 C12 La1 77.9(9) .
C13 C12 La1 75.8(8) .
C11 C12 H12 119.3 .
C13 C12 H12 119.3 .
La1 C12 H12 119.3 .
C12 C13 C14 120.2(13) .
C12 C13 La1 76.1(8) .
C14 C13 La1 76.3(7) .
C12 C13 H13 119.9 .
C14 C13 H13 119.9 .
La1 C13 H13 119.9 .
C13 C14 C15 116.9(13) .
C13 C14 La1 75.0(7) .
C15 C14 La1 74.9(8) .
C13 C14 H14 121.5 .
C15 C14 H14 121.5 .
La1 C14 H14 121.5 .
C16 C17 C18 122.4(12) .
C16 C17 La2 80.3(7) .
C18 C17 La2 74.0(6) .
C16 C17 H17 118.8 .
C18 C17 H17 118.8 .
La2 C17 H17 118.8 .
C19 C18 C17 121.1(13) .
C19 C18 La2 79.6(7) .
C17 C18 La2 77.6(7) .
C19 C18 H18 119.3 .
C17 C18 H18 119.3 .
La2 C18 H18 119.3 .
C18 C19 C20 120.1(12) .
C18 C19 La2 73.4(7) .
C20 C19 La2 77.9(7) .
C18 C19 H19 119.9 .
C20 C19 H19 119.9 .
La2 C19 H19 119.9 .
C19 C20 B4 121.7(12) .
C19 C20 La2 74.6(7) .
B4 C20 La2 79.5(7) .
C19 C20 H20 119.1 .
B4 C20 H20 119.1 .
La2 C20 H20 119.1 .
C20 B4 C16 114.5(12) .
C20 B4 La2 72.3(7) .
C16 B4 La2 72.8(7) .
C20 B4 H4B 122.7 .
C16 B4 H4B 122.7 .
La2 B4 H4B 122.7 .
C24 C23 C22 119.5(11) .
C24 C23 La2 79.4(7) .
C22 C23 La2 78.1(7) .
C24 C23 H23 120.0 .
C22 C23 H23 120.0 .
La2 C23 H23 120.0 .
C23 C24 C25 123.1(11) .
C23 C24 La2 73.8(7) .
C25 C24 La2 76.4(7) .
C23 C24 H24 118.3 .
C25 C24 H24 118.3 .
La2 C24 H24 118.3 .
C24 C25 B5 120.1(12) .
C24 C25 La2 76.4(7) .
B5 C25 La2 79.1(8) .
C24 C25 H25 119.8 .
B5 C25 H25 119.8 .
La2 C25 H25 119.8 .
C25 B5 C21 116.3(12) .
C25 B5 La2 72.9(8) .
C21 B5 La2 75.0(7) .
C25 B5 H5B 121.8 .
C21 B5 H5B 121.8 .
La2 B5 H5B 121.8 .
C22 C21 B5 120.5(11) .
C22 C21 La2 74.0(7) .
B5 C21 La2 76.8(8) .
C22 C21 H21 119.8 .
B5 C21 H21 119.8 .
La2 C21 H21 119.8 .
C27 C26 B6 120.5(13) .
C27 C26 La2 74.0(8) .
B6 C26 La2 79.7(8) .
C27 C26 H26A 119.7 .
B6 C26 H26A 119.7 .
La2 C26 H26A 119.7 .
C28 C27 C26 120.1(13) .
C28 C27 La2 73.8(7) .
C26 C27 La2 78.2(8) .
C28 C27 H27 120.0 .
C26 C27 H27 120.0 .
La2 C27 H27 120.0 .
C27 C28 C29 122.2(13) .
C27 C28 La2 79.0(7) .
C29 C28 La2 78.0(7) .
C27 C28 H28 118.8 .
C29 C28 H28 118.8 .
La2 C28 H28 118.8 .
C30 C29 C28 121.2(12) .
C30 C29 La2 79.9(7) .
C28 C29 La2 73.7(6) .
C30 C29 H29 119.4 .
C28 C29 H29 119.4 .
La2 C29 H29 119.4 .
C29 C30 B6 122.2(13) .
C29 C30 La2 73.7(7) .
B6 C30 La2 79.5(7) .
C29 C30 H30A 118.9 .
B6 C30 H30A 118.9 .
La2 C30 H30A 118.9 .
C32 C31 B7 122.5(13) .
C32 C31 La3 75.8(8) .
B7 C31 La3 79.1(7) .
C32 C31 H31 118.7 .
B7 C31 H31 118.7 .
La3 C31 H31 118.7 .
C33 C32 C31 119.4(15) .
C33 C32 La3 75.0(8) .
C31 C32 La3 77.0(8) .
C33 C32 H32 120.3 .
C31 C32 H32 120.3 .
La3 C32 H32 120.3 .
C34 C33 C32 123.0(15) .
C34 C33 La3 77.5(8) .
C32 C33 La3 78.5(8) .
C34 C33 H33 118.5 .
C32 C33 H33 118.5 .
La3 C33 H33 118.5 .
C33 C34 C35 123.1(15) .
C33 C34 La3 75.9(8) .
C35 C34 La3 78.1(8) .
C33 C34 H34 118.4 .
C35 C34 H34 118.4 .
La3 C34 H34 118.4 .
C34 C35 B7 119.8(15) .
C34 C35 La3 75.3(8) .
B7 C35 La3 78.8(8) .
C34 C35 H35A 120.1 .
B7 C35 H35A 120.1 .
La3 C35 H35A 120.1 .
C37 C36 B8 120.0(13) .
C37 C36 La3 72.9(7) .
B8 C36 La3 76.6(7) .
C37 C36 H36A 120.0 .
B8 C36 H36A 120.0 .
La3 C36 H36A 120.0 .
C36 C37 C38 121.8(13) .
C36 C37 La3 80.7(8) .
C38 C37 La3 73.6(7) .
C36 C37 H37A 119.1 .
C38 C37 H37A 119.1 .
La3 C37 H37A 119.1 .
C39 C38 C37 121.5(13) .
C39 C38 La3 77.4(7) .
C37 C38 La3 78.8(7) .
C39 C38 H38 119.1 .
C37 C38 H38 119.1 .
La3 C38 H38 119.1 .
C38 C39 C40 118.9(13) .
C38 C39 La3 75.0(7) .
C40 C39 La3 76.2(6) .
C38 C39 H39 120.6 .
C40 C39 H39 120.6 .
La3 C39 H39 120.6 .
C39 C40 B8 122.7(13) .
C39 C40 La3 75.9(7) .
B8 C40 La3 81.8(7) .
C39 C40 H40 118.5 .
B8 C40 H40 118.5 .
La3 C40 H40 118.5 .
C41 B9 C45 116.5(18) .
C41 B9 La3 71.3(10) .
C45 B9 La3 72.7(10) .
C41 B9 H9 121.7 .
C45 B9 H9 121.7 .
La3 B9 H9 121.7 .
C42 C41 B9 122(2) .
C42 C41 La3 76.3(11) .
B9 C41 La3 82.2(11) .
C42 C41 H41 118.8 .
B9 C41 H41 118.8 .
La3 C41 H41 118.8 .
C41 C42 C43 126.9(19) .
C41 C42 La3 78.4(10) .
C43 C42 La3 76.6(11) .
C41 C42 H42 116.5 .
C43 C42 H42 116.5 .
La3 C42 H42 116.5 .
C42 C43 C44 119.9(17) .
C42 C43 La3 77.3(10) .
C44 C43 La3 77.0(9) .
C42 C43 H43 120.0 .
C44 C43 H43 120.0 .
La3 C43 H43 120.0 .
C43 C44 C45 118.2(17) .
C43 C44 La3 75.6(9) .
C45 C44 La3 77.8(9) .
C43 C44 H44 120.8 .
C45 C44 H44 120.8 .
La3 C44 H44 120.8 .
C47 C46 B10 121.2(15) .
C47 C46 La4 74.0(8) .
B10 C46 La4 76.3(8) .
C47 C46 H46A 119.4 .
B10 C46 H46A 119.4 .
La4 C46 H46A 119.4 .
C46 C47 C48 123.2(13) .
C46 C47 La4 80.6(8) .
C48 C47 La4 73.7(7) .
C46 C47 H47A 118.4 .
C48 C47 H47A 118.4 .
La4 C47 H47A 118.4 .
C49 C48 C47 119.3(14) .
C49 C48 La4 76.9(7) .
C47 C48 La4 78.8(7) .
C49 C48 H48 120.2 .
C47 C48 H48 120.2 .
La4 C48 H48 120.2 .
C48 C49 C50 120.2(15) .
C48 C49 La4 75.4(7) .
C50 C49 La4 75.5(7) .
C48 C49 H49 119.9 .
C50 C49 H49 119.9 .
La4 C49 H49 119.9 .
C49 C50 B10 121.1(15) .
C49 C50 La4 76.2(7) .
B10 C50 La4 82.0(8) .
C49 C50 H50 119.2 .
B10 C50 H50 119.2 .
La4 C50 H50 119.2 .
C52 C51 B11 120.8(15) .
C52 C51 La4 73.6(8) .
B11 C51 La4 81.9(9) .
C52 C51 H51 119.5 .
B11 C51 H51 119.5 .
La4 C51 H51 119.5 .
C53 C52 C51 122.2(14) .
C53 C52 La4 73.8(10) .
C51 C52 La4 79.8(8) .
C53 C52 H52 118.9 .
C51 C52 H52 118.9 .
La4 C52 H52 118.9 .
C54 C53 C52 123.9(17) .
C54 C53 La4 83.7(10) .
C52 C53 La4 79.2(10) .
C54 C53 H53 117.7 .
C52 C53 H53 117.7 .
La4 C53 H53 117.7 .
C53 C54 C55 119.3(16) .
C53 C54 La4 70.2(10) .
C55 C54 La4 78.3(8) .
C53 C54 H54 120.3 .
C55 C54 H54 120.3 .
La4 C54 H54 120.3 .
C54 C55 B11 118.6(15) .
C54 C55 La4 74.0(8) .
B11 C55 La4 78.8(8) .
C54 C55 H55A 120.7 .
B11 C55 H55A 120.7 .
La4 C55 H55A 120.7 .
C57 C56 B12 120.4(13) .
C57 C56 La4 74.2(8) .
B12 C56 La4 80.6(7) .
C57 C56 H56 119.7 .
B12 C56 H56 119.7 .
La4 C56 H56 119.7 .
C58 C57 C56 120.9(14) .
C58 C57 La4 75.8(9) .
C56 C57 La4 77.7(8) .
C58 C57 H57 119.5 .
C56 C57 H57 119.5 .
La4 C57 H57 119.5 .
C59 C58 C57 121.7(15) .
C59 C58 La4 77.0(9) .
C57 C58 La4 77.4(9) .
C59 C58 H58 119.1 .
C57 C58 H58 119.1 .
La4 C58 H58 119.1 .
C58 C59 C60 123.4(16) .
C58 C59 La4 76.5(10) .
C60 C59 La4 80.2(9) .
C58 C59 H59 118.3 .
C60 C59 H59 118.3 .
La4 C59 H59 118.3 .
C59 C60 B12 120.6(16) .
C59 C60 La4 72.6(9) .
B12 C60 La4 79.6(9) .
C59 C60 H60A 119.7 .
B12 C60 H60A 119.7 .
La4 C60 H60A 119.7 .
O1 C61 C62 106.3(11) .
O1 C61 H61A 110.5 .
C62 C61 H61A 110.5 .
O1 C61 H61B 110.5 .
C62 C61 H61B 110.5 .
H61A C61 H61B 108.7 .
C61 C62 C63 103.3(11) .
C61 C62 H62A 111.1 .
C63 C62 H62A 111.1 .
C61 C62 H62B 111.1 .
C63 C62 H62B 111.1 .
H62A C62 H62B 109.1 .
C64 C63 C62 100.3(11) .
C64 C63 H63A 111.7 .
C62 C63 H63A 111.7 .
C64 C63 H63B 111.7 .
C62 C63 H63B 111.7 .
H63A C63 H63B 109.5 .
O1 C64 C63 107.9(13) .
O1 C64 H64A 110.1 .
C63 C64 H64A 110.1 .
O1 C64 H64B 110.1 .
C63 C64 H64B 110.1 .
H64A C64 H64B 108.4 .
O2 C65 C66 104.6(9) .
O2 C65 H65A 110.8 .
C66 C65 H65A 110.8 .
O2 C65 H65B 110.8 .
C66 C65 H65B 110.8 .
H65A C65 H65B 108.9 .
C67 C66 C65 103.9(10) .
C67 C66 H66A 111.0 .
C65 C66 H66A 111.0 .
C67 C66 H66B 111.0 .
C65 C66 H66B 111.0 .
H66A C66 H66B 109.0 .
C66 C67 C68 101.5(10) .
C66 C67 H67A 111.5 .
C68 C67 H67A 111.5 .
C66 C67 H67B 111.5 .
C68 C67 H67B 111.5 .
H67A C67 H67B 109.3 .
O2 C68 C67 107.0(10) .
O2 C68 H68A 110.3 .
C67 C68 H68A 110.3 .
O2 C68 H68B 110.3 .
C67 C68 H68B 110.3 .
H68A C68 H68B 108.6 .
O3 C69 C70 103.3(11) .
O3 C69 H69A 111.1 .
C70 C69 H69A 111.1 .
O3 C69 H69B 111.1 .
C70 C69 H69B 111.1 .
H69A C69 H69B 109.1 .
C71 C70 C69 104.5(13) .
C71 C70 H70A 110.9 .
C69 C70 H70A 110.9 .
C71 C70 H70B 110.9 .
C69 C70 H70B 110.9 .
H70A C70 H70B 108.9 .
C70 C71 C72 108.6(13) .
C70 C71 H71A 110.0 .
C72 C71 H71A 110.0 .
C70 C71 H71B 110.0 .
C72 C71 H71B 110.0 .
H71A C71 H71B 108.4 .
O3 C72 C71 105.4(12) .
O3 C72 H72A 110.7 .
C71 C72 H72A 110.7 .
O3 C72 H72B 110.7 .
C71 C72 H72B 110.7 .
H72A C72 H72B 108.8 .
O4 C73 C74 104.2(12) .
O4 C73 H73A 110.9 .
C74 C73 H73A 110.9 .
O4 C73 H73B 110.9 .
C74 C73 H73B 110.9 .
H73A C73 H73B 108.9 .
C75 C74 C73 104.7(13) .
C75 C74 H74A 110.8 .
C73 C74 H74A 110.8 .
C75 C74 H74B 110.8 .
C73 C74 H74B 110.8 .
H74A C74 H74B 108.9 .
C76 C75 C74 102.4(14) .
C76 C75 H75A 111.3 .
C74 C75 H75A 111.3 .
C76 C75 H75B 111.3 .
C74 C75 H75B 111.3 .
H75A C75 H75B 109.2 .
O4 C76 C75 102.5(11) .
O4 C76 H76A 111.3 .
C75 C76 H76A 111.3 .
O4 C76 H76B 111.3 .
C75 C76 H76B 111.3 .
H76A C76 H76B 109.2 .
O5 C77 C78 107.7(10) .
O5 C77 H77A 110.2 .
C78 C77 H77A 110.2 .
O5 C77 H77B 110.2 .
C78 C77 H77B 110.2 .
H77A C77 H77B 108.5 .
C79 C78 C77 105.8(10) .
C79 C78 H78A 110.6 .
C77 C78 H78A 110.6 .
C79 C78 H78B 110.6 .
C77 C78 H78B 110.6 .
H78A C78 H78B 108.7 .
C80 C79 C78 102.3(11) .
C80 C79 H79A 111.3 .
C78 C79 H79A 111.3 .
C80 C79 H79B 111.3 .
C78 C79 H79B 111.3 .
H79A C79 H79B 109.2 .
O5 C80 C79 107.1(11) .
O5 C80 H80A 110.3 .
C79 C80 H80A 110.3 .
O5 C80 H80B 110.3 .
C79 C80 H80B 110.3 .
H80A C80 H80B 108.5 .
C82 C81 O6 106.1(15) .
C82 C81 H81A 110.5 .
O6 C81 H81A 110.5 .
C82 C81 H81B 110.5 .
O6 C81 H81B 110.5 .
H81A C81 H81B 108.7 .
C81 C82 C83 106.3(15) .
C81 C82 H82A 110.5 .
C83 C82 H82A 110.5 .
C81 C82 H82B 110.5 .
C83 C82 H82B 110.5 .
H82A C82 H82B 108.7 .
C82 C83 C84 103.2(13) .
C82 C83 H83A 111.1 .
C84 C83 H83A 111.1 .
C82 C83 H83B 111.1 .
C84 C83 H83B 111.1 .
H83A C83 H83B 109.1 .
O6 C84 C83 103.3(12) .
O6 C84 H84A 111.1 .
C83 C84 H84A 111.1 .
O6 C84 H84B 111.1 .
C83 C84 H84B 111.1 .
H84A C84 H84B 109.1 .
O7 C85 C86 106.3(12) .
O7 C85 H85A 110.5 .
C86 C85 H85A 110.5 .
O7 C85 H85B 110.5 .
C86 C85 H85B 110.5 .
H85A C85 H85B 108.7 .
C85 C86 C87 101.6(12) .
C85 C86 H86A 111.5 .
C87 C86 H86A 111.5 .
C85 C86 H86B 111.5 .
C87 C86 H86B 111.5 .
H86A C86 H86B 109.3 .
C88 C87 C86 100.9(12) .
C88 C87 H87A 111.6 .
C86 C87 H87A 111.6 .
C88 C87 H87B 111.6 .
C86 C87 H87B 111.6 .
H87A C87 H87B 109.4 .
O7 C88 C87 107.2(12) .
O7 C88 H88A 110.3 .
C87 C88 H88A 110.3 .
O7 C88 H88B 110.3 .
C87 C88 H88B 110.3 .
H88A C88 H88B 108.5 .
O8 C89 C90 104.9(12) .
O8 C89 H89A 110.8 .
C90 C89 H89A 110.8 .
O8 C89 H89B 110.8 .
C90 C89 H89B 110.8 .
H89A C89 H89B 108.8 .
C91 C90 C89 106.0(13) .
C91 C90 H90A 110.5 .
C89 C90 H90A 110.5 .
C91 C90 H90B 110.5 .
C89 C90 H90B 110.5 .
H90A C90 H90B 108.7 .
C90 C91 C92 101.8(13) .
C90 C91 H91A 111.4 .
C92 C91 H91A 111.4 .
C90 C91 H91B 111.4 .
C92 C91 H91B 111.4 .
H91A C91 H91B 109.3 .
O8 C92 C91 105.7(12) .
O8 C92 H92A 110.6 .
C91 C92 H92A 110.6 .
O8 C92 H92B 110.6 .
C91 C92 H92B 110.6 .
H92A C92 H92B 108.7 .

loop_
_geom_bond_atom_site_label_1
_geom_bond_atom_site_label_2
_geom_bond_distance
_geom_bond_site_symmetry_2
La1 Cl1 2.821(3) .
La1 C3 2.920(12) .
La1 C4 2.921(11) .
La1 C8 2.924(11) .
La1 C7 2.934(11) .
La1 C13 2.951(12) .
La1 C12 2.955(15) .
La1 C15 2.956(14) .
La1 C14 2.968(13) .
La1 C5 2.979(11) .
La1 C11 2.988(15) .
La1 C2 2.988(11) .
La2 Cl1 2.818(3) .
La2 C18 2.883(11) .
La2 C28 2.889(11) .
La2 C23 2.899(11) .
La2 C17 2.929(11) .
La2 C29 2.944(11) .
La2 C27 2.953(13) .
La2 C19 2.960(13) .
La2 C22 2.962(14) .
La2 C25 2.967(13) .
La2 C24 2.968(12) .
La2 C20 3.001(11) .
La3 Cl2 2.8055(7) .
La3 C43 2.905(15) .
La3 C42 2.913(17) .
La3 C38 2.920(11) .
La3 C44 2.922(16) .
La3 C33 2.929(13) .
La3 C41 2.937(16) .
La3 C34 2.948(13) .
La3 C39 2.950(11) .
La3 C40 2.954(11) .
La3 C32 2.971(13) .
La3 C35 2.983(13) .
Cl2 La3 2.8054(7) 2_665
Cl3 La4 2.7910(7) 2_557
Cl3 La4 2.7910(7) .
La4 C53 2.830(18) .
La4 C52 2.895(13) .
La4 C58 2.910(14) .
La4 C59 2.915(16) .
La4 C48 2.924(12) .
La4 C57 2.928(15) .
La4 C50 2.933(12) .
La4 C49 2.943(11) .
La4 C51 2.970(13) .
La4 C56 2.973(12) .
La4 C47 2.989(11) .
Li1 O4 1.90(2) .
Li1 O1 1.92(2) .
Li1 O2 1.93(2) .
Li1 O3 1.94(2) .
Li2 O5 1.90(2) .
Li2 O8 1.91(2) .
Li2 O6 1.93(2) .
Li2 O7 1.97(2) .
O1 C61 1.425(15) .
O1 C64 1.440(17) .
O2 C68 1.428(14) .
O2 C65 1.458(14) .
O3 C72 1.452(16) .
O3 C69 1.468(14) .
O4 C73 1.427(15) .
O4 C76 1.446(15) .
O5 C77 1.420(15) .
O5 C80 1.434(17) .
O6 C81 1.436(15) .
O6 C84 1.455(17) .
O7 C85 1.405(16) .
O7 C88 1.454(17) .
O8 C89 1.422(16) .
O8 C92 1.463(17) .
B1 C1 1.516(19) .
B1 C5 1.52(2) .
B1 H1 1.0000 .
B2 C6 1.48(2) .
B2 C10 1.52(2) .
B2 H2B 1.0000 .
C15 B3 1.49(2) .
C15 C14 1.50(2) .
C15 H15 1.0000 .
C16 C17 1.369(18) .
C16 B4 1.51(2) .
C16 H16 1.0000 .
C22 C21 1.402(17) .
C22 C23 1.450(16) .
C22 H22 1.0000 .
B6 C30 1.51(2) .
B6 C26 1.53(2) .
B6 H6 1.0000 .
B7 C31 1.49(2) .
B7 C35 1.53(2) .
B7 H7B 1.0000 .
B8 C40 1.47(2) .
B8 C36 1.51(2) .
B8 H8B 1.0000 .
C45 B9 1.50(3) .
C45 C44 1.50(3) .
C45 H45 1.0000 .
B10 C50 1.45(3) .
B10 C46 1.52(2) .
B10 H10 1.0000 .
B11 C51 1.47(2) .
B11 C55 1.49(3) .
B11 H11 1.0000 .
B12 C60 1.49(2) .
B12 C56 1.51(2) .
B12 H12B 1.0000 .
C1 C2 1.412(18) .
C1 H1A 1.0000 .
C2 C3 1.411(19) .
C2 H2 1.0000 .
C3 C4 1.377(18) .
C3 H3A 1.0000 .
C4 C5 1.371(18) .
C4 H4 1.0000 .
C5 H5A 1.0000 .
C6 C7 1.431(18) .
C6 H6A 1.0000 .
C7 C8 1.430(19) .
C7 H7 1.0000 .
C8 C9 1.399(18) .
C8 H8 1.0000 .
C9 C10 1.393(18) .
C9 H9A 1.0000 .
C10 H10A 1.0000 .
B3 C11 1.399(19) .
B3 H3 1.0000 .
C11 C12 1.38(2) .
C11 H11B 1.0000 .
C12 C13 1.43(2) .
C12 H12 1.0000 .
C13 C14 1.47(2) .
C13 H13 1.0000 .
C14 H14 1.0000 .
C17 C18 1.426(17) .
C17 H17 1.0000 .
C18 C19 1.366(17) .
C18 H18 1.0000 .
C19 C20 1.417(19) .
C19 H19 1.0000 .
C20 B4 1.49(2) .
C20 H20 1.0000 .
B4 H4B 1.0000 .
C23 C24 1.359(17) .
C23 H23 1.0000 .
C24 C25 1.397(18) .
C24 H24 1.0000 .
C25 B5 1.46(2) .
C25 H25 1.0000 .
B5 C21 1.48(2) .
B5 H5B 1.0000 .
C21 H21 1.0000 .
C26 C27 1.43(2) .
C26 H26A 1.0000 .
C27 C28 1.377(18) .
C27 H27 1.0000 .
C28 C29 1.429(19) .
C28 H28 1.0000 .
C29 C30 1.361(19) .
C29 H29 1.0000 .
C30 H30A 1.0000 .
C31 C32 1.40(2) .
C31 H31 1.0000 .
C32 C33 1.35(2) .
C32 H32 1.0000 .
C33 C34 1.35(2) .
C33 H33 1.0000 .
C34 C35 1.37(2) .
C34 H34 1.0000 .
C35 H35A 1.0000 .
C36 C37 1.391(19) .
C36 H36A 1.0000 .
C37 C38 1.41(2) .
C37 H37A 1.0000 .
C38 C39 1.400(19) .
C38 H38 1.0000 .
C39 C40 1.425(18) .
C39 H39 1.0000 .
C40 H40 1.0000 .
B9 C41 1.38(3) .
B9 H9 1.0000 .
C41 C42 1.28(3) .
C41 H41 1.0000 .
C42 C43 1.31(3) .
C42 H42 1.0000 .
C43 C44 1.38(2) .
C43 H43 1.0000 .
C44 H44 1.0000 .
C46 C47 1.34(2) .
C46 H46A 1.0000 .
C47 C48 1.41(2) .
C47 H47A 1.0000 .
C48 C49 1.41(2) .
C48 H48 1.0000 .
C49 C50 1.44(2) .
C49 H49 1.0000 .
C50 H50 1.0000 .
C51 C52 1.35(2) .
C51 H51 1.0000 .
C52 C53 1.34(2) .
C52 H52 1.0000 .
C53 C54 1.32(2) .
C53 H53 1.0000 .
C54 C55 1.44(2) .
C54 H54 1.0000 .
C55 H55A 1.0000 .
C56 C57 1.43(2) .
C56 H56 1.0000 .
C57 C58 1.35(2) .
C57 H57 1.0000 .
C58 C59 1.34(2) .
C58 H58 1.0000 .
C59 C60 1.40(2) .
C59 H59 1.0000 .
C60 H60A 1.0000 .
C61 C62 1.504(18) .
C61 H61A 0.9900 .
C61 H61B 0.9900 .
C62 C63 1.52(2) .
C62 H62A 0.9900 .
C62 H62B 0.9900 .
C63 C64 1.49(2) .
C63 H63A 0.9900 .
C63 H63B 0.9900 .
C64 H64A 0.9900 .
C64 H64B 0.9900 .
C65 C66 1.522(15) .
C65 H65A 0.9900 .
C65 H65B 0.9900 .
C66 C67 1.491(18) .
C66 H66A 0.9900 .
C66 H66B 0.9900 .
C67 C68 1.503(18) .
C67 H67A 0.9900 .
C67 H67B 0.9900 .
C68 H68A 0.9900 .
C68 H68B 0.9900 .
C69 C70 1.53(2) .
C69 H69A 0.9900 .
C69 H69B 0.9900 .
C70 C71 1.46(2) .
C70 H70A 0.9900 .
C70 H70B 0.9900 .
C71 C72 1.50(2) .
C71 H71A 0.9900 .
C71 H71B 0.9900 .
C72 H72A 0.9900 .
C72 H72B 0.9900 .
C73 C74 1.50(2) .
C73 H73A 0.9900 .
C73 H73B 0.9900 .
C74 C75 1.49(3) .
C74 H74A 0.9900 .
C74 H74B 0.9900 .
C75 C76 1.49(2) .
C75 H75A 0.9900 .
C75 H75B 0.9900 .
C76 H76A 0.9900 .
C76 H76B 0.9900 .
C77 C78 1.513(19) .
C77 H77A 0.9900 .
C77 H77B 0.9900 .
C78 C79 1.509(17) .
C78 H78A 0.9900 .
C78 H78B 0.9900 .
C79 C80 1.50(2) .
C79 H79A 0.9900 .
C79 H79B 0.9900 .
C80 H80A 0.9900 .
C80 H80B 0.9900 .
C81 C82 1.42(3) .
C81 H81A 0.9900 .
C81 H81B 0.9900 .
C82 C83 1.48(3) .
C82 H82A 0.9900 .
C82 H82B 0.9900 .
C83 C84 1.53(2) .
C83 H83A 0.9900 .
C83 H83B 0.9900 .
C84 H84A 0.9900 .
C84 H84B 0.9900 .
C85 C86 1.53(2) .
C85 H85A 0.9900 .
C85 H85B 0.9900 .
C86 C87 1.55(2) .
C86 H86A 0.9900 .
C86 H86B 0.9900 .
C87 C88 1.483(18) .
C87 H87A 0.9900 .
C87 H87B 0.9900 .
C88 H88A 0.9900 .
C88 H88B 0.9900 .
C89 C90 1.53(2) .
C89 H89A 0.9900 .
C89 H89B 0.9900 .
C90 C91 1.47(2) .
C90 H90A 0.9900 .
C90 H90B 0.9900 .
C91 C92 1.53(2) .
C91 H91A 0.9900 .
C91 H91B 0.9900 .
C92 H92A 0.9900 .
C92 H92B 0.9900 .

loop_
_geom_torsion_atom_site_label_1
_geom_torsion_atom_site_label_2
_geom_torsion_atom_site_label_3
_geom_torsion_atom_site_label_4
_geom_torsion
O1 Li1 O4 C73 -11.4(17)
O2 Li1 O4 C73 -138.6(11)
O3 Li1 O4 C73 107.2(12)
O1 Li1 O4 C76 -173.7(10)
O2 Li1 O4 C76 59.1(16)
O3 Li1 O4 C76 -55.1(15)
O8 Li2 O5 C77 -156.2(12)
O6 Li2 O5 C77 -33.0(18)
O7 Li2 O5 C77 89.8(15)
O8 Li2 O5 C80 39.0(19)
O6 Li2 O5 C80 162.2(15)
O7 Li2 O5 C80 -74.9(18)
C5 B1 C1 C2 -4.7(15)
La1 B1 C1 C2 -66.5(10)
C5 B1 C1 La1 61.8(8)
B1 C1 C2 C3 7.3(18)
La1 C1 C2 C3 -60.0(12)
B1 C1 C2 La1 67.3(9)
C1 C2 C3 C4 -5.2(19)
La1 C2 C3 C4 -66.7(11)
C1 C2 C3 La1 61.5(11)
C2 C3 C4 C5 0.4(18)
La1 C3 C4 C5 -67.6(10)
C2 C3 C4 La1 68.0(11)
C3 C4 C5 B1 1.9(17)
La1 C4 C5 B1 -64.4(10)
C3 C4 C5 La1 66.3(10)
C1 B1 C5 C4 0.3(15)
La1 B1 C5 C4 62.5(10)
C1 B1 C5 La1 -62.2(9)
C10 B2 C6 C7 -2.6(18)
La1 B2 C6 C7 -63.2(10)
C10 B2 C6 La1 60.6(10)
B2 C6 C7 C8 0.4(18)
La1 C6 C7 C8 -65.8(10)
B2 C6 C7 La1 66.1(11)
C6 C7 C8 C9 -0.9(17)
La1 C7 C8 C9 -68.3(10)
C6 C7 C8 La1 67.4(10)
C7 C8 C9 C10 4.1(17)
La1 C8 C9 C10 -62.5(10)
C7 C8 C9 La1 66.6(10)
C8 C9 C10 B2 -6.6(17)
La1 C9 C10 B2 -67.5(11)
C8 C9 C10 La1 60.9(10)
C6 B2 C10 C9 5.8(18)
La1 B2 C10 C9 66.4(10)
C6 B2 C10 La1 -60.6(10)
C14 C15 B3 C11 -4(2)
La1 C15 B3 C11 61.7(12)
C14 C15 B3 La1 -66.1(11)
C15 B3 C11 C12 3(2)
La1 B3 C11 C12 63.3(14)
C15 B3 C11 La1 -60.7(12)
B3 C11 C12 C13 0(2)
La1 C11 C12 C13 64.9(12)
B3 C11 C12 La1 -64.7(14)
C11 C12 C13 C14 -1(2)
La1 C12 C13 C14 64.8(10)
C11 C12 C13 La1 -66.0(13)
C12 C13 C14 C15 -0.7(18)
La1 C13 C14 C15 64.0(11)
C12 C13 C14 La1 -64.7(11)
B3 C15 C14 C13 3.4(19)
La1 C15 C14 C13 -64.1(10)
B3 C15 C14 La1 67.5(12)
B4 C16 C17 C18 -1.8(18)
La2 C16 C17 C18 63.9(10)
B4 C16 C17 La2 -65.7(11)
C16 C17 C18 C19 2.6(18)
La2 C17 C18 C19 69.6(10)
C16 C17 C18 La2 -67.1(11)
C17 C18 C19 C20 -3.8(18)
La2 C18 C19 C20 64.8(11)
C17 C18 C19 La2 -68.6(10)
C18 C19 C20 B4 4.4(18)
La2 C19 C20 B4 66.9(11)
C18 C19 C20 La2 -62.5(10)
C19 C20 B4 C16 -3.5(17)
La2 C20 B4 C16 60.9(10)
C19 C20 B4 La2 -64.4(10)
C17 C16 B4 C20 2.2(17)
La2 C16 B4 C20 -60.6(10)
C17 C16 B4 La2 62.8(10)
C21 C22 C23 C24 -4.4(19)
La2 C22 C23 C24 -70.5(10)
C21 C22 C23 La2 66.1(12)
C22 C23 C24 C25 8.6(18)
La2 C23 C24 C25 -61.1(12)
C22 C23 C24 La2 69.8(10)
C23 C24 C25 B5 -8.6(19)
La2 C24 C25 B5 -68.6(11)
C23 C24 C25 La2 59.9(11)
C24 C25 B5 C21 4.2(19)
La2 C25 B5 C21 -62.9(11)
C24 C25 B5 La2 67.2(11)
C23 C22 C21 B5 0(2)
La2 C22 C21 B5 63.6(12)
C23 C22 C21 La2 -63.1(11)
C25 B5 C21 C22 -0.4(19)
La2 B5 C21 C22 -62.2(12)
C25 B5 C21 La2 61.8(11)
C30 B6 C26 C27 4.4(19)
La2 B6 C26 C27 64.4(11)
C30 B6 C26 La2 -60.0(10)
B6 C26 C27 C28 -4(2)
La2 C26 C27 C28 63.2(11)
B6 C26 C27 La2 -67.4(12)
C26 C27 C28 C29 2.6(19)
La2 C27 C28 C29 68.0(11)
C26 C27 C28 La2 -65.5(12)
C27 C28 C29 C30 -1.5(18)
La2 C28 C29 C30 67.0(10)
C27 C28 C29 La2 -68.6(11)
C28 C29 C30 B6 2.1(18)
La2 C29 C30 B6 65.9(11)
C28 C29 C30 La2 -63.8(10)
C26 B6 C30 C29 -3.4(18)
La2 B6 C30 C29 -63.0(10)
C26 B6 C30 La2 59.6(10)
C35 B7 C31 C32 -3.7(19)
La3 B7 C31 C32 -65.2(12)
C35 B7 C31 La3 61.5(10)
B7 C31 C32 C33 3(2)
La3 C31 C32 C33 -64.2(13)
B7 C31 C32 La3 66.9(12)
C31 C32 C33 C34 -2(2)
La3 C32 C33 C34 -66.8(13)
C31 C32 C33 La3 65.2(13)
C32 C33 C34 C35 2(2)
La3 C33 C34 C35 -65.3(13)
C32 C33 C34 La3 67.3(14)
C33 C34 C35 B7 -3(2)
La3 C34 C35 B7 -67.5(11)
C33 C34 C35 La3 64.3(13)
C31 B7 C35 C34 3.9(18)
La3 B7 C35 C34 65.6(11)
C31 B7 C35 La3 -61.7(10)
C40 B8 C36 C37 1.3(18)
La3 B8 C36 C37 60.8(11)
C40 B8 C36 La3 -59.5(10)
B8 C36 C37 C38 1.2(19)
La3 C36 C37 C38 64.0(11)
B8 C36 C37 La3 -62.8(11)
C36 C37 C38 C39 -0.1(19)
La3 C37 C38 C39 67.5(11)
C36 C37 C38 La3 -67.6(12)
C37 C38 C39 C40 -3.6(18)
La3 C38 C39 C40 64.5(10)
C37 C38 C39 La3 -68.2(11)
C38 C39 C40 B8 6.4(18)
La3 C39 C40 B8 70.3(11)
C38 C39 C40 La3 -63.9(10)
C36 B8 C40 C39 -5.2(18)
La3 B8 C40 C39 -67.3(10)
C36 B8 C40 La3 62.1(10)
C44 C45 B9 C41 -6(2)
La3 C45 B9 C41 58.0(15)
C44 C45 B9 La3 -64.4(12)
C45 B9 C41 C42 10(3)
La3 B9 C41 C42 68.4(16)
C45 B9 C41 La3 -58.7(15)
B9 C41 C42 C43 -8(3)
La3 C41 C42 C43 63.3(19)
B9 C41 C42 La3 -71.4(17)
C41 C42 C43 C44 3(3)
La3 C42 C43 C44 66.6(15)
C41 C42 C43 La3 -64.1(19)
C42 C43 C44 C45 1(2)
La3 C43 C44 C45 67.3(13)
C42 C43 C44 La3 -66.8(15)
B9 C45 C44 C43 2(2)
La3 C45 C44 C43 -66.1(13)
B9 C45 C44 La3 67.8(13)
C50 B10 C46 C47 -2(2)
La4 B10 C46 C47 -61.3(12)
C50 B10 C46 La4 59.6(11)
B10 C46 C47 C48 -1(2)
La4 C46 C47 C48 -63.3(12)
B10 C46 C47 La4 62.5(12)
C46 C47 C48 C49 -1(2)
La4 C47 C48 C49 -67.9(11)
C46 C47 C48 La4 66.7(12)
C47 C48 C49 C50 5.8(19)
La4 C48 C49 C50 -63.2(11)
C47 C48 C49 La4 69.0(11)
C48 C49 C50 B10 -8.5(19)
La4 C49 C50 B10 -71.6(12)
C48 C49 C50 La4 63.1(11)
C46 B10 C50 C49 6.2(19)
La4 B10 C50 C49 68.5(11)
C46 B10 C50 La4 -62.3(11)
C55 B11 C51 C52 -5(2)
La4 B11 C51 C52 -65.4(12)
C55 B11 C51 La4 60.0(12)
B11 C51 C52 C53 6(2)
La4 C51 C52 C53 -63.4(14)
B11 C51 C52 La4 69.8(13)
C51 C52 C53 C54 -8(3)
La4 C52 C53 C54 -74.8(17)
C51 C52 C53 La4 66.4(14)
C52 C53 C54 C55 9(3)
La4 C53 C54 C55 -63.4(14)
C52 C53 C54 La4 72.5(16)
C53 C54 C55 B11 -8(2)
La4 C54 C55 B11 -67.3(12)
C53 C54 C55 La4 59.2(14)
C51 B11 C55 C54 6(2)
La4 B11 C55 C54 64.7(12)
C51 B11 C55 La4 -58.5(12)
C60 B12 C56 C57 5.2(19)
La4 B12 C56 C57 65.4(11)
C60 B12 C56 La4 -60.3(11)
B12 C56 C57 C58 -4(2)
La4 C56 C57 C58 65.0(13)
B12 C56 C57 La4 -68.8(11)
C56 C57 C58 C59 0(2)
La4 C57 C58 C59 65.8(14)
C56 C57 C58 La4 -66.0(13)
C57 C58 C59 C60 2(2)
La4 C58 C59 C60 68.4(14)
C57 C58 C59 La4 -66.0(14)
C58 C59 C60 B12 0(2)
La4 C59 C60 B12 66.1(13)
C58 C59 C60 La4 -66.6(14)
C56 B12 C60 C59 -3(2)
La4 B12 C60 C59 -62.5(12)
C56 B12 C60 La4 59.4(11)
C64 O1 C61 C62 9.2(15)
Li1 O1 C61 C62 -154.1(12)
O1 C61 C62 C63 -29.4(14)
C61 C62 C63 C64 36.8(14)
C61 O1 C64 C63 15.3(17)
Li1 O1 C64 C63 179.9(11)
C62 C63 C64 O1 -32.5(16)
C68 O2 C65 C66 8.3(14)
Li1 O2 C65 C66 -156.6(11)
O2 C65 C66 C67 -28.7(13)
C65 C66 C67 C68 36.9(13)
C65 O2 C68 C67 15.3(14)
Li1 O2 C68 C67 178.0(12)
C66 C67 C68 O2 -32.7(13)
C72 O3 C69 C70 34.5(13)
Li1 O3 C69 C70 -118.3(13)
O3 C69 C70 C71 -28.9(15)
C69 C70 C71 C72 13.2(19)
C69 O3 C72 C71 -26.6(16)
Li1 O3 C72 C71 127.4(14)
C70 C71 C72 O3 7.6(19)
C76 O4 C73 C74 1.8(16)
Li1 O4 C73 C74 -162.6(14)
O4 C73 C74 C75 21.8(19)
C73 C74 C75 C76 -37(2)
C73 O4 C76 C75 -24.6(15)
Li1 O4 C76 C75 139.3(14)
C74 C75 C76 O4 36.7(16)
C80 O5 C77 C78 -24.8(17)
Li2 O5 C77 C78 168.1(12)
O5 C77 C78 C79 5.4(15)
C77 C78 C79 C80 15.0(16)
C77 O5 C80 C79 35.3(19)
Li2 O5 C80 C79 -157.1(12)
C78 C79 C80 O5 -30.8(18)
C84 O6 C81 C82 -14(2)
Li2 O6 C81 C82 -178.8(14)
O6 C81 C82 C83 30(2)
C81 C82 C83 C84 -33(2)
C81 O6 C84 C83 -6.7(18)
Li2 O6 C84 C83 158.9(13)
C82 C83 C84 O6 23.7(19)
C88 O7 C85 C86 -11.1(14)
Li2 O7 C85 C86 -170.5(11)
O7 C85 C86 C87 30.3(13)
C85 C86 C87 C88 -37.1(13)
C85 O7 C88 C87 -13.9(14)
Li2 O7 C88 C87 145.9(11)
C86 C87 C88 O7 32.0(13)
C92 O8 C89 C90 -6.6(16)
Li2 O8 C89 C90 159.4(12)
O8 C89 C90 C91 26.0(17)
C89 C90 C91 C92 -33.5(17)
C89 O8 C92 C91 -14.2(16)
Li2 O8 C92 C91 179.8(13)
C90 C91 C92 O8 29.5(16)
